data_7003147
loop_
_publ_author_name
'Qi, Yanfei'
'Li, Yangguang'
'Wang, Enbo'
'Zhang, Zhiming'
'Chang, Song'

_publ_section_title
;
 Metal-controlled self-assembly of arsenic--vanadium-cluster backbones
 with organic ligands
;
_journal_issue 17
_journal_name_full 'Dalton Transactions'
_journal_page_first 2335
_journal_page_last 2345
_journal_paper_doi 10.1039/b713115a
_journal_year 2008
_chemical_formula_sum 'C42 H156 As16 N30 Ni5 O98 V28'
_chemical_formula_weight 5568.56
_chemical_name_systematic
;
?
;
_space_group_IT_number 2
_symmetry_cell_setting triclinic
_symmetry_space_group_name_Hall '-P 1'
_symmetry_space_group_name_H-M 'P -1'
_atom_sites_solution_hydrogens geom
_atom_sites_solution_primary direct
_atom_sites_solution_secondary difmap
_audit_creation_method SHELXL-97
_cell_angle_alpha 85.44(3)
_cell_angle_beta 75.28(3)
_cell_angle_gamma 85.72(3)
_cell_formula_units_Z 2
_cell_length_a 15.277(3)
_cell_length_b 21.413(4)
_cell_length_c 25.747(5)
_cell_measurement_reflns_used 59242
_cell_measurement_temperature 293(2)
_cell_measurement_theta_max 25.00
_cell_measurement_theta_min 3.00
_cell_volume 8107(3)
_computing_structure_refinement 'SHELXL-97 (Sheldrick, 1997)'
_computing_structure_solution 'SHELXS-97 (Sheldrick, 1990)'
_diffrn_ambient_temperature 293(2)
_diffrn_detector_area_resol_mean 0.01
_diffrn_measured_fraction_theta_full 0.944
_diffrn_measured_fraction_theta_max 0.944
_diffrn_measurement_device_type 'Rigaku R-AXIS RAPID IP'
_diffrn_measurement_method Oscillation
_diffrn_radiation_monochromator graphite
_diffrn_radiation_source 'fine-focus sealed tube'
_diffrn_radiation_type MoK\a
_diffrn_radiation_wavelength 0.71073
_diffrn_reflns_av_R_equivalents 0.0735
_diffrn_reflns_av_sigmaI/netI 0.0971
_diffrn_reflns_limit_h_max 18
_diffrn_reflns_limit_h_min -17
_diffrn_reflns_limit_k_max 25
_diffrn_reflns_limit_k_min -25
_diffrn_reflns_limit_l_max 30
_diffrn_reflns_limit_l_min -30
_diffrn_reflns_number 59242
_diffrn_reflns_theta_full 25.00
_diffrn_reflns_theta_max 25.00
_diffrn_reflns_theta_min 3.00
_diffrn_standards_decay_% 0
_diffrn_standards_interval_count 0
_diffrn_standards_interval_time 0
_diffrn_standards_number 0
_exptl_absorpt_coefficient_mu 5.435
_exptl_absorpt_correction_T_max 0.3554
_exptl_absorpt_correction_T_min 0.3114
_exptl_absorpt_correction_type multi-scan
_exptl_absorpt_process_details 'ABSCOR by T.Higashi 8 March, 1995'
_exptl_crystal_colour balck
_exptl_crystal_density_diffrn 2.281
_exptl_crystal_density_method 'not measured'
_exptl_crystal_description block
_exptl_crystal_F_000 5428
_exptl_crystal_size_max 0.28
_exptl_crystal_size_mid 0.26
_exptl_crystal_size_min 0.24
_refine_diff_density_max 1.438
_refine_diff_density_min -2.793
_refine_diff_density_rms 0.205
_refine_ls_extinction_method none
_refine_ls_goodness_of_fit_ref 1.054
_refine_ls_hydrogen_treatment constr
_refine_ls_matrix_type full
_refine_ls_number_parameters 1959
_refine_ls_number_reflns 26976
_refine_ls_number_restraints 495
_refine_ls_restrained_S_all 1.055
_refine_ls_R_factor_all 0.1003
_refine_ls_R_factor_gt 0.0650
_refine_ls_shift/su_max 0.001
_refine_ls_shift/su_mean 0.000
_refine_ls_structure_factor_coef Fsqd
_refine_ls_weighting_details 'calc w=1/[\s^2^(Fo^2^)+(0.0700P)^2^+92.2694P] where P=(Fo^2^+2Fc^2^)/3'
_refine_ls_weighting_scheme calc
_refine_ls_wR_factor_gt 0.1660
_refine_ls_wR_factor_ref 0.1901
_reflns_number_gt 18655
_reflns_number_total 26976
_reflns_threshold_expression >2sigma(I)
_cod_data_source_file b713115a.txt
_cod_data_source_block DQ14
_cod_depositor_comments
;
The following automatic conversions were performed:
'_symmetry_cell_setting' value 'Triclinic' changed to 'triclinic'
according to '/home/saulius/struct/CIF-dictionaries/cif_core.dic'
dictionary named 'cif_core.dic' version 2.4.1 from 2010-06-29.

Automatic conversion script
Id: cif_fix_enum 1527 2010-12-29 10:47:43Z saulius 
;
_cod_original_sg_symbol_H-M P-1
_cod_database_code 7003147

loop_
_symmetry_equiv_pos_as_xyz
'x, y, z'
'-x, -y, -z'

loop_
_atom_site_label
_atom_site_type_symbol
_atom_site_fract_x
_atom_site_fract_y
_atom_site_fract_z
_atom_site_U_iso_or_equiv
_atom_site_adp_type
_atom_site_occupancy
_atom_site_symmetry_multiplicity
_atom_site_calc_flag
_atom_site_refinement_flags
_atom_site_disorder_assembly
_atom_site_disorder_group
V1 V -0.01322(14) 1.04762(9) 0.86303(9) 0.0347(5) Uani 1 1 d . . .
V2 V 0.26624(12) 0.94531(9) 0.71725(8) 0.0293(4) Uani 1 1 d . . .
V3 V -0.15173(13) 0.94323(9) 0.88120(8) 0.0326(5) Uani 1 1 d . . .
V4 V 0.74669(13) 0.45849(9) 0.88792(7) 0.0300(4) Uani 1 1 d . . .
V5 V -0.17416(12) 1.08512(9) 0.70175(8) 0.0285(4) Uani 1 1 d . . .
V6 V 0.84889(13) 0.56893(9) 0.68643(8) 0.0294(4) Uani 1 1 d . . .
V7 V 0.67028(13) 0.35665(9) 0.66068(8) 0.0283(4) Uani 1 1 d . . .
V8 V 0.61295(13) 0.57398(9) 0.87832(8) 0.0318(4) Uani 1 1 d . . .
V9 V 0.66638(13) 0.60870(9) 0.66488(8) 0.0293(4) Uani 1 1 d . . .
V10 V 0.47243(13) 0.57023(9) 0.70007(8) 0.0288(4) Uani 1 1 d . . .
V11 V 0.81356(12) 0.34998(9) 0.82788(8) 0.0271(4) Uani 1 1 d . . .
V12 V 0.51067(12) 0.32541(8) 0.75970(8) 0.0259(4) Uani 1 1 d . . .
V13 V 0.80946(12) 0.46345(9) 0.63523(7) 0.0264(4) Uani 1 1 d . . .
V14 V -0.01271(13) 0.80142(9) 0.83254(8) 0.0313(4) Uani 1 1 d . . .
V15 V 0.20474(12) 1.05922(9) 0.65462(8) 0.0311(4) Uani 1 1 d . . .
V16 V 0.13908(13) 1.09262(9) 0.76399(8) 0.0309(4) Uani 1 1 d . . .
V17 V -0.11396(12) 0.98849(9) 0.62861(8) 0.0269(4) Uani 1 1 d . . .
V18 V -0.19934(13) 0.84918(9) 0.82086(8) 0.0311(4) Uani 1 1 d . . .
V19 V 0.43573(12) 0.37375(9) 0.86194(8) 0.0287(4) Uani 1 1 d . . .
V20 V 0.02001(12) 1.11611(9) 0.65365(8) 0.0287(4) Uani 1 1 d . . .
V21 V 0.90582(12) 0.45711(9) 0.75299(7) 0.0268(4) Uani 1 1 d . . .
V22 V 0.61890(12) 0.32174(9) 0.87263(7) 0.0269(4) Uani 1 1 d . . .
V23 V 0.18142(13) 0.84059(9) 0.79541(8) 0.0314(4) Uani 1 1 d . . .
V24 V 0.38263(12) 0.47665(8) 0.78624(8) 0.0275(4) Uani 1 1 d . . .
V25 V 0.14010(12) 0.81525(8) 0.69642(8) 0.0271(4) Uani 1 1 d . . .
V26 V -0.25765(12) 0.97109(9) 0.76806(8) 0.0287(4) Uani 1 1 d . . .
V27 V 0.49916(12) 0.61701(8) 0.79617(8) 0.0284(4) Uani 1 1 d . . .
V28 V 0.01926(12) 0.87071(9) 0.62200(8) 0.0275(4) Uani 1 1 d . . .
As1 As 0.87903(7) 0.32981(5) 0.69043(4) 0.0268(3) Uani 1 1 d . . .
As2 As -0.06098(8) 0.75601(5) 0.72309(5) 0.0303(3) Uani 1 1 d . . .
As3 As 0.71049(7) 0.25041(5) 0.76154(5) 0.0267(3) Uani 1 1 d . . .
As4 As -0.06154(8) 1.16873(5) 0.77466(5) 0.0326(3) Uani 1 1 d . . .
As5 As 0.70270(8) 0.67579(5) 0.76890(5) 0.0322(3) Uani 1 1 d . . .
As6 As 0.84258(8) 0.58573(6) 0.82171(5) 0.0329(3) Uani 1 1 d . . .
As7 As 0.24208(8) 0.91415(6) 0.59668(5) 0.0316(3) Uani 1 1 d . . .
As8 As 0.45281(8) 0.41904(6) 0.66453(5) 0.0322(3) Uani 1 1 d . . .
As9 As 0.62322(8) 0.49674(6) 0.59336(5) 0.0323(3) Uani 1 1 d . . .
As10 As 0.04075(9) 0.89880(6) 0.91297(5) 0.0371(3) Uani 1 1 d . . .
As11 As -0.22667(8) 1.08455(6) 0.84270(5) 0.0335(3) Uani 1 1 d . . .
As12 As 0.20673(8) 0.98360(6) 0.84569(5) 0.0356(3) Uani 1 1 d . . .
As13 As 0.09571(8) 1.01396(6) 0.55893(5) 0.0327(3) Uani 1 1 d . . .
As14 As 0.39202(8) 0.52807(6) 0.90383(5) 0.0330(3) Uani 1 1 d . . .
As15 As -0.20766(7) 0.85570(5) 0.68576(5) 0.0292(3) Uani 1 1 d . . .
As16 As 0.53615(8) 0.43703(6) 0.95274(5) 0.0328(3) Uani 1 1 d . . .
O1 O 0.7188(5) 0.3020(3) 0.8099(3) 0.0276(17) Uani 1 1 d . . .
O2 O -0.2190(5) 0.8834(3) 0.7501(3) 0.0304(17) Uani 1 1 d . . .
O3 O 0.1445(5) 0.8742(3) 0.6310(3) 0.0308(18) Uani 1 1 d . . .
O4 O -0.0756(5) 1.0696(3) 0.6402(3) 0.0318(18) Uani 1 1 d . . .
O5 O 0.7417(5) 0.6270(3) 0.7139(3) 0.0331(18) Uani 1 1 d . . .
O6 O 0.3742(5) 0.9402(4) 0.7059(4) 0.042(2) Uani 1 1 d . . .
O7 O 0.4209(5) 0.5617(3) 0.7763(3) 0.0332(18) Uani 1 1 d . . .
O8 O 0.1955(5) 0.9636(4) 0.5498(3) 0.0358(19) Uani 1 1 d . . .
O9 O 0.6428(5) 0.2989(3) 0.7270(3) 0.0306(18) Uani 1 1 d . . .
O10 O 0.5544(5) 0.6220(3) 0.7191(3) 0.0305(17) Uani 1 1 d . . .
O11 O 0.8727(5) 0.3677(3) 0.7497(3) 0.0288(17) Uani 1 1 d . . .
O12 O 0.0159(5) 0.9601(3) 0.5958(3) 0.0333(18) Uani 1 1 d . . .
O13 O 0.6155(5) 0.4873(4) 0.9093(3) 0.0342(18) Uani 1 1 d . . .
O14 O 0.4215(5) 0.3894(4) 0.7903(3) 0.0319(18) Uani 1 1 d . . .
O15 O 0.2172(5) 0.9279(3) 0.7975(3) 0.0325(18) Uani 1 1 d . . .
O16 O 0.0182(5) 0.8111(4) 0.6842(3) 0.0313(18) Uani 1 1 d . . .
O17 O 0.7938(5) 0.3746(3) 0.6662(3) 0.0304(17) Uani 1 1 d . . .
O18 O 0.1190(5) 1.0338(4) 0.8300(3) 0.039(2) Uani 1 1 d . . .
O19 O 0.8783(6) 0.4576(4) 0.5774(3) 0.042(2) Uani 1 1 d . . .
O20 O 0.8193(5) 0.2620(3) 0.7165(3) 0.0294(17) Uani 1 1 d . . .
O21 O 0.1093(5) 1.1117(3) 0.6952(3) 0.0331(18) Uani 1 1 d . . .
O22 O 0.0281(5) 0.8293(4) 0.5716(3) 0.040(2) Uani 1 1 d . . .
O23 O 0.6864(5) 0.4440(3) 0.6274(3) 0.0329(18) Uani 1 1 d . . .
O24 O 0.4888(5) 0.5677(4) 0.8680(3) 0.0344(18) Uani 1 1 d . . .
O25 O -0.1107(5) 0.8956(3) 0.6484(3) 0.0313(18) Uani 1 1 d . . .
O26 O 0.4002(5) 0.6116(4) 0.6723(4) 0.043(2) Uani 1 1 d . . .
O27 O -0.0949(5) 0.7952(3) 0.7834(3) 0.0317(18) Uani 1 1 d . . .
O28 O 0.6183(5) 0.6276(4) 0.8119(3) 0.0341(18) Uani 1 1 d . . .
O29 O 0.1115(5) 1.0557(4) 0.6127(3) 0.0347(19) Uani 1 1 d . . .
O30 O 0.8813(5) 0.4797(3) 0.6835(3) 0.0286(17) Uani 1 1 d . . .
O31 O -0.2048(5) 1.0007(3) 0.6948(3) 0.0284(17) Uani 1 1 d . . .
O32 O 0.2410(5) 0.9685(3) 0.6449(3) 0.0324(18) Uani 1 1 d . . .
O33 O 0.5223(5) 0.3853(3) 0.9052(3) 0.0295(17) Uani 1 1 d . . .
O34 O -0.1373(5) 1.0352(4) 0.8568(3) 0.0339(19) Uani 1 1 d . . .
O35 O 0.8651(5) 0.5475(4) 0.7609(3) 0.0308(17) Uani 1 1 d . . .
O36 O 0.4404(5) 0.4813(3) 0.7068(3) 0.0293(17) Uani 1 1 d . . .
O37 O 0.5321(5) 0.3160(3) 0.8302(3) 0.0292(17) Uani 1 1 d . . .
O38 O -0.0253(5) 0.9582(4) 0.8866(3) 0.040(2) Uani 1 1 d . . .
O39 O -0.0758(5) 1.1280(3) 0.7206(3) 0.0310(18) Uani 1 1 d . . .
O40 O 0.7430(5) 0.5478(4) 0.8560(3) 0.0325(18) Uani 1 1 d . . .
O41 O 0.4410(6) 0.6809(4) 0.8083(4) 0.046(2) Uani 1 1 d . . .
O42 O 0.3520(5) 0.3346(4) 0.8980(3) 0.043(2) Uani 1 1 d . . .
O43 O 0.2852(5) 1.1014(4) 0.6206(4) 0.044(2) Uani 1 1 d . . .
O44 O 1.0128(5) 0.4538(4) 0.7479(3) 0.0346(19) Uani 1 1 d . . .
O45 O 0.3972(5) 0.4659(3) 0.8615(3) 0.0314(18) Uani 1 1 d . . .
O46 O -0.3664(5) 0.9755(4) 0.7766(3) 0.039(2) Uani 1 1 d . . .
O47 O 0.1967(5) 0.7528(4) 0.6726(3) 0.038(2) Uani 1 1 d . . .
O48 O 0.5214(5) 0.4549(4) 0.6050(3) 0.0373(19) Uani 1 1 d . . .
O49 O -0.1561(5) 0.7800(3) 0.6950(3) 0.0328(18) Uani 1 1 d . . .
O50 O 0.8442(5) 0.4362(3) 0.8269(3) 0.0300(17) Uani 1 1 d . . .
O51 O -0.2272(5) 1.0575(3) 0.7797(3) 0.0283(17) Uani 1 1 d . . .
O52 O 0.0933(5) 0.7961(3) 0.7721(3) 0.0306(18) Uani 1 1 d . . .
O53 O 0.4366(5) 0.4873(4) 0.9551(3) 0.0359(19) Uani 1 1 d . . .
O54 O 0.2256(5) 0.8623(3) 0.7183(3) 0.0326(18) Uani 1 1 d . . .
O55 O 0.7707(5) 0.5514(3) 0.6408(3) 0.0321(18) Uani 1 1 d . . .
O56 O 0.4518(6) 0.2683(3) 0.7529(4) 0.040(2) Uani 1 1 d . . .
O57 O 0.5369(5) 0.3731(4) 0.6880(3) 0.0363(19) Uani 1 1 d . . .
O58 O 0.6138(6) 0.2610(4) 0.9137(3) 0.042(2) Uani 1 1 d . . .
O59 O -0.1645(6) 0.9991(4) 0.5814(3) 0.042(2) Uani 1 1 d . . .
O60 O 0.5851(5) 0.5507(3) 0.6437(3) 0.0322(18) Uani 1 1 d . . .
O61 O 0.7870(6) 0.4586(5) 0.9393(3) 0.051(2) Uani 1 1 d . . .
O62 O -0.2319(5) 0.9367(3) 0.8349(3) 0.0321(18) Uani 1 1 d . . .
O63 O 0.8812(5) 0.3031(4) 0.8532(3) 0.040(2) Uani 1 1 d . . .
O64 O -0.2819(6) 0.8065(4) 0.8511(4) 0.047(2) Uani 1 1 d . . .
O65 O 0.2756(5) 0.4803(4) 0.7915(4) 0.043(2) Uani 1 1 d . . .
O66 O 0.6740(6) 0.6671(4) 0.6210(3) 0.045(2) Uani 1 1 d . . .
O67 O 0.5997(6) 0.6196(4) 0.9260(3) 0.048(2) Uani 1 1 d . . .
O68 O 0.1957(6) 1.1488(4) 0.7757(4) 0.045(2) Uani 1 1 d . . .
O69 O 0.7920(5) 0.6578(4) 0.8012(3) 0.039(2) Uani 1 1 d . . .
O70 O 0.2277(5) 1.0334(3) 0.7248(3) 0.0326(18) Uani 1 1 d . . .
O71 O 0.0728(5) 0.8528(4) 0.8574(3) 0.0361(19) Uani 1 1 d . . .
O72 O 0.0265(5) 1.1813(4) 0.6196(3) 0.043(2) Uani 1 1 d . . .
O73 O 0.6828(6) 0.3119(4) 0.6134(3) 0.042(2) Uani 1 1 d . . .
O74 O -0.1140(5) 0.8573(4) 0.8643(3) 0.0368(19) Uani 1 1 d . . .
O75 O 0.1441(5) 0.9399(4) 0.9026(3) 0.040(2) Uani 1 1 d . . .
O76 O -0.2464(5) 1.1343(4) 0.6833(3) 0.038(2) Uani 1 1 d . . .
O77 O -0.1667(5) 1.1547(3) 0.8217(3) 0.0364(19) Uani 1 1 d . . .
O78 O 0.0081(5) 1.1120(4) 0.8020(3) 0.0361(19) Uani 1 1 d . . .
O79 O 0.9303(5) 0.6089(4) 0.6514(3) 0.041(2) Uani 1 1 d . . .
O80 O 0.7099(5) 0.3750(3) 0.8824(3) 0.0299(17) Uani 1 1 d . . .
O81 O -0.0260(6) 1.0837(4) 0.9161(4) 0.050(2) Uani 1 1 d . . .
O82 O -0.2143(6) 0.9438(4) 0.9410(3) 0.048(2) Uani 1 1 d . . .
O83 O 0.2542(5) 0.7926(4) 0.8147(4) 0.043(2) Uani 1 1 d . . .
O84 O -0.0169(6) 0.7363(4) 0.8676(4) 0.050(2) Uani 1 1 d . . .
N11 N 0.6361(9) 0.4662(6) 0.7644(6) 0.057(3) Uani 1 1 d U . .
O85 O 0.6283(16) 0.4105(11) 0.7553(10) 0.138(8) Uani 0.80 1 d PU A 1
O86 O 0.6969(16) 0.4923(11) 0.7343(9) 0.135(7) Uani 0.80 1 d PU A 1
O87 O 0.5651(16) 0.4962(11) 0.7847(9) 0.138(8) Uani 0.80 1 d PU A 1
O85' O 0.588(5) 0.434(3) 0.800(3) 0.09(2) Uani 0.20 1 d PU A 2
O86' O 0.625(6) 0.529(4) 0.750(3) 0.11(2) Uani 0.20 1 d PU A 2
O87' O 0.701(5) 0.445(3) 0.788(3) 0.10(2) Uani 0.20 1 d PU A 2
N12 N 0.0062(9) 0.9566(6) 0.7424(5) 0.064(4) Uani 1 1 d U . .
O88 O 0.0715(8) 0.9195(6) 0.7432(5) 0.096 Uiso 1 1 d D B .
O89 O -0.0663(10) 0.9436(12) 0.7751(9) 0.096 Uiso 0.50 1 d PD B 1
O90 O 0.0052(14) 0.9920(10) 0.7050(9) 0.096 Uiso 0.50 1 d PD B 1
O89' O 0.0074(17) 1.0076(8) 0.7592(10) 0.096 Uiso 0.50 1 d PD B 2
O90' O -0.0138(16) 0.9577(11) 0.6959(9) 0.096 Uiso 0.50 1 d PD B 2
Ni1 Ni 0.12084(11) 0.32133(8) 0.86709(8) 0.0473(4) Uani 1 1 d . . .
Ni2 Ni 0.50839(10) 1.10677(7) 0.67405(7) 0.0398(4) Uani 1 1 d . . .
Ni3 Ni 1.07585(11) 0.31979(8) 0.50059(6) 0.0401(4) Uani 1 1 d . . .
Ni4 Ni 0.29910(10) 0.68272(7) 0.67639(6) 0.0334(4) Uani 1 1 d . . .
Ni5 Ni 0.57504(11) 0.18943(8) 1.06480(6) 0.0431(4) Uani 1 1 d . . .
N1 N 0.0842(8) 0.2813(6) 0.8024(5) 0.062(3) Uani 1 1 d U . .
H1A H 0.0981 0.2397 0.8035 0.062 Uiso 1 1 calc R . .
H1B H 0.0241 0.2873 0.8062 0.062 Uiso 1 1 calc R . .
N2 N 0.5512(7) 1.1446(5) 0.7358(5) 0.052(3) Uani 1 1 d U . .
H2A H 0.6121 1.1407 0.7289 0.052 Uiso 1 1 calc R . .
H2B H 0.5343 1.1858 0.7369 0.052 Uiso 1 1 calc R . .
N3 N 0.4044(7) 1.1780(5) 0.6700(4) 0.055(3) Uani 1 1 d DU . .
H3A H 0.3589 1.1616 0.6602 0.055 Uiso 1 1 calc R . .
H3B H 0.3819 1.1933 0.7026 0.055 Uiso 1 1 calc R . .
N4 N 0.4686(7) 1.0509(5) 0.6197(5) 0.047(3) Uani 1 1 d U . .
H4A H 0.4234 1.0270 0.6380 0.047 Uiso 1 1 calc R . .
H4B H 0.4481 1.0760 0.5952 0.047 Uiso 1 1 calc R . .
N5 N 0.6148(7) 1.0364(5) 0.6627(5) 0.052(3) Uani 1 1 d U . .
H5A H 0.6668 1.0534 0.6445 0.052 Uiso 1 1 calc R . .
H5B H 0.6220 1.0208 0.6949 0.052 Uiso 1 1 calc R . .
N6 N 1.0535(7) 0.3666(5) 0.5727(4) 0.048(3) Uani 1 1 d U . .
H6A H 1.0019 0.3911 0.5772 0.048 Uiso 1 1 calc R . .
H6B H 1.0474 0.3383 0.6009 0.048 Uiso 1 1 calc R . .
N7 N 1.1720(8) 0.3894(5) 0.4750(4) 0.052(3) Uani 1 1 d U . .
H7A H 1.2285 0.3717 0.4706 0.052 Uiso 1 1 calc R . .
H7B H 1.1670 0.4082 0.4433 0.052 Uiso 1 1 calc R . .
N8 N 0.3875(7) 0.7464(5) 0.6904(4) 0.050(3) Uani 1 1 d DU . .
H8A H 0.3560 0.7765 0.7111 0.050 Uiso 1 1 calc R . .
H8B H 0.4271 0.7263 0.7075 0.050 Uiso 1 1 calc R . .
N9 N 0.2422(8) 0.6602(5) 0.7572(5) 0.053(3) Uani 1 1 d U . .
H9A H 0.2814 0.6353 0.7714 0.053 Uiso 1 1 calc R . .
H9B H 0.2286 0.6952 0.7754 0.053 Uiso 1 1 calc R . .
N10 N 0.4969(8) 0.2089(5) 1.1434(4) 0.046(3) Uani 1 1 d U . .
H10A H 0.5224 0.2387 1.1563 0.046 Uiso 1 1 calc R . .
H10B H 0.4406 0.2233 1.1419 0.046 Uiso 1 1 calc R . .
N13 N 0.6347(10) 0.1518(7) 0.9891(6) 0.082(4) Uani 1 1 d U . .
H13A H 0.6502 0.1831 0.9637 0.082 Uiso 1 1 calc R . .
H13B H 0.6853 0.1281 0.9909 0.082 Uiso 1 1 calc R . .
N14 N 0.0317(9) 0.4011(6) 0.8620(5) 0.066(4) Uani 1 1 d U . .
H14A H 0.0490 0.4216 0.8295 0.066 Uiso 1 1 calc R . .
H14B H -0.0250 0.3891 0.8663 0.066 Uiso 1 1 calc R . .
N15 N 0.5841(9) 1.1712(6) 0.6146(5) 0.070(4) Uani 1 1 d DU . .
H15A H 0.6198 1.1918 0.6295 0.070 Uiso 1 1 calc R . .
H15B H 0.6200 1.1497 0.5878 0.070 Uiso 1 1 calc R . .
N16 N 0.2072(10) 0.6198(6) 0.6656(6) 0.071(4) Uani 1 1 d U . .
H16A H 0.1644 0.6405 0.6514 0.071 Uiso 1 1 calc R . .
H16B H 0.2363 0.5907 0.6429 0.071 Uiso 1 1 calc R . .
N17 N 1.1212(8) 0.2728(5) 0.4288(5) 0.056(3) Uani 1 1 d U . .
H17A H 1.0736 0.2585 0.4195 0.056 Uiso 1 1 calc R . .
H17B H 1.1493 0.2994 0.4020 0.056 Uiso 1 1 calc R . .
N18 N 0.3592(8) 0.7080(6) 0.5962(5) 0.058(3) Uani 1 1 d DU . .
H18A H 0.3810 0.6732 0.5788 0.058 Uiso 1 1 calc R . .
H18B H 0.3169 0.7273 0.5808 0.058 Uiso 1 1 calc R . .
N19 N 1.1681(8) 0.2525(5) 0.5269(4) 0.048(3) Uani 1 1 d U . .
H19A H 1.2188 0.2707 0.5281 0.048 Uiso 1 1 calc R . .
H19B H 1.1426 0.2356 0.5599 0.048 Uiso 1 1 calc R . .
N20 N 0.4217(9) 1.0601(6) 0.7421(5) 0.064(3) Uani 1 1 d U . .
H20A H 0.3656 1.0595 0.7371 0.064 Uiso 1 1 calc R . .
H20B H 0.4431 1.0202 0.7464 0.064 Uiso 1 1 calc R . .
N21 N 0.9667(8) 0.2611(5) 0.5295(4) 0.052(3) Uani 1 1 d U . .
H21A H 0.9715 0.2295 0.5076 0.052 Uiso 1 1 calc R . .
H21B H 0.9669 0.2445 0.5627 0.052 Uiso 1 1 calc R . .
N22 N 0.9749(8) 0.3770(6) 0.4726(5) 0.057(3) Uani 1 1 d U . .
H22A H 0.9592 0.4111 0.4920 0.057 Uiso 1 1 calc R . .
H22B H 0.9968 0.3900 0.4379 0.057 Uiso 1 1 calc R . .
N23 N 0.5919(10) 0.1004(6) 1.1050(5) 0.080(4) Uani 1 1 d U . .
H23A H 0.5569 0.0729 1.0965 0.080 Uiso 1 1 calc R . .
H23B H 0.6501 0.0858 1.0948 0.080 Uiso 1 1 calc R . .
N24 N 0.5643(10) 0.2809(6) 1.0316(5) 0.078(4) Uani 1 1 d U . .
H24A H 0.5507 0.2813 0.9995 0.078 Uiso 1 1 calc R . .
H24B H 0.5217 0.3044 1.0537 0.078 Uiso 1 1 calc R . .
N25 N 0.1611(9) 0.3788(6) 0.9191(6) 0.069(4) Uani 1 1 d U . .
H25A H 0.1430 0.3628 0.9533 0.069 Uiso 1 1 calc R . .
H25B H 0.2219 0.3795 0.9105 0.069 Uiso 1 1 calc R . .
N26 N 0.2259(9) 0.3505(7) 0.8000(5) 0.071(4) Uani 1 1 d U . .
H26A H 0.2175 0.3919 0.7920 0.071 Uiso 1 1 calc R . .
H26B H 0.2798 0.3438 0.8082 0.071 Uiso 1 1 calc R . .
N27 N 0.2027(9) 0.2401(6) 0.8805(6) 0.086(5) Uani 1 1 d DU . .
H27A H 0.2165 0.2169 0.8516 0.086 Uiso 1 1 calc R . .
H27B H 0.2547 0.2510 0.8868 0.086 Uiso 1 1 calc R . .
N28 N 0.0228(11) 0.2775(7) 0.9261(6) 0.092(5) Uani 1 1 d DU . .
H28A H 0.0105 0.2987 0.9562 0.092 Uiso 1 1 calc R . .
H28B H -0.0285 0.2774 0.9150 0.092 Uiso 1 1 calc R . .
N29 N 0.7025(10) 0.2139(7) 1.0712(5) 0.073(4) Uani 1 1 d U . .
H29A H 0.7112 0.2007 1.1037 0.073 Uiso 1 1 calc R . .
H29B H 0.7471 0.1964 1.0457 0.073 Uiso 1 1 calc R . .
N30 N 0.4570(10) 0.1632(8) 1.0445(6) 0.086(5) Uani 1 1 d U . .
H30A H 0.4381 0.1276 1.0638 0.086 Uiso 1 1 calc R . .
H30B H 0.4126 0.1934 1.0537 0.086 Uiso 1 1 calc R . .
C1 C 0.8821(10) 0.2994(7) 0.5310(6) 0.056(4) Uani 1 1 d U . .
H1C H 0.8686 0.3258 0.5612 0.056 Uiso 1 1 calc R . .
H1D H 0.8322 0.2724 0.5351 0.056 Uiso 1 1 calc R . .
C2 C 0.8943(10) 0.3400(7) 0.4781(6) 0.056(4) Uani 1 1 d U . .
H2 H 0.9063 0.3123 0.4482 0.056 Uiso 1 1 calc R . .
C3 C 0.8108(12) 0.3805(9) 0.4775(7) 0.082(5) Uani 1 1 d U . .
H3C H 0.8196 0.4050 0.4439 0.082 Uiso 1 1 calc R . .
H3D H 0.7984 0.4079 0.5065 0.082 Uiso 1 1 calc R . .
H3E H 0.7605 0.3545 0.4815 0.082 Uiso 1 1 calc R . .
C4 C 0.4920(12) 0.1534(8) 1.1781(6) 0.068(4) Uani 1 1 d U . .
H4 H 0.4400 0.1330 1.1725 0.068 Uiso 1 1 calc R . .
C5 C 0.5665(10) 0.1073(7) 1.1625(5) 0.052(4) Uani 1 1 d U . .
H5C H 0.5493 0.0671 1.1810 0.052 Uiso 1 1 calc R . .
H5D H 0.6184 0.1197 1.1736 0.052 Uiso 1 1 calc R . .
C6 C 0.4660(11) 0.1627(7) 1.2376(6) 0.060(4) Uani 1 1 d U . .
H6C H 0.4155 0.1929 1.2456 0.060 Uiso 1 1 calc R . .
H6D H 0.5165 0.1776 1.2479 0.060 Uiso 1 1 calc R . .
H6E H 0.4494 0.1235 1.2572 0.060 Uiso 1 1 calc R . .
C7 C 0.5465(11) 1.0098(7) 0.5919(6) 0.059(4) Uani 1 1 d U . .
H7 H 0.5870 1.0363 0.5648 0.059 Uiso 1 1 calc R . .
C8 C 0.5965(10) 0.9859(7) 0.6332(6) 0.058(4) Uani 1 1 d U . .
H8C H 0.5607 0.9556 0.6582 0.058 Uiso 1 1 calc R . .
H8D H 0.6533 0.9646 0.6155 0.058 Uiso 1 1 calc R . .
C9 C 1.1548(12) 0.4363(7) 0.5164(6) 0.063(4) Uani 1 1 d U . .
H9C H 1.2085 0.4595 0.5120 0.063 Uiso 1 1 calc R . .
H9D H 1.1057 0.4658 0.5115 0.063 Uiso 1 1 calc R . .
C10 C 1.1840(11) 0.2201(8) 0.4372(7) 0.067(4) Uani 1 1 d U . .
H10C H 1.1669 0.1834 0.4231 0.067 Uiso 1 1 calc R . .
H10D H 1.2441 0.2297 0.4159 0.067 Uiso 1 1 calc R . .
C12 C 1.1894(17) 0.2047(11) 0.4882(9) 0.114(7) Uani 1 1 d U . .
H12 H 1.1342 0.1814 0.5008 0.114 Uiso 1 1 calc R . .
C13 C 0.4346(12) 0.7733(9) 0.6396(5) 0.112(7) Uani 1 1 d DU . .
H13 H 0.3944 0.8109 0.6380 0.112 Uiso 1 1 calc R . .
C14 C 0.1170(15) 0.6021(10) 0.8177(8) 0.106(7) Uani 1 1 d U . .
H14C H 0.1173 0.6336 0.8422 0.106 Uiso 1 1 calc R . .
H14D H 0.1516 0.5653 0.8263 0.106 Uiso 1 1 calc R . .
H14E H 0.0557 0.5918 0.8209 0.106 Uiso 1 1 calc R . .
C15 C 1.1117(13) 0.4552(9) 0.6134(7) 0.084(5) Uani 1 1 d U . .
H15C H 1.0973 0.4344 0.6487 0.084 Uiso 1 1 calc R . .
H15D H 1.0616 0.4831 0.6090 0.084 Uiso 1 1 calc R . .
H15E H 1.1644 0.4788 0.6090 0.084 Uiso 1 1 calc R . .
C16 C 0.1218(14) 0.4422(9) 0.9149(8) 0.084(5) Uani 1 1 d U . .
H16 H 0.1594 0.4600 0.8811 0.084 Uiso 1 1 calc R . .
C17 C 0.1658(16) 0.5899(11) 0.7175(9) 0.106(7) Uani 1 1 d U . .
H17C H 0.1057 0.5784 0.7173 0.127 Uiso 1 1 calc R . .
H17D H 0.2012 0.5515 0.7229 0.127 Uiso 1 1 calc R . .
C18 C 0.1584(14) 0.6269(10) 0.7608(8) 0.093(6) Uani 1 1 d U . .
H18 H 0.1150 0.6610 0.7547 0.093 Uiso 1 1 calc R . .
C19 C 1.2579(12) 0.1531(8) 0.4973(7) 0.079(5) Uani 1 1 d U . .
H19C H 1.2538 0.1464 0.5352 0.079 Uiso 1 1 calc R . .
H19D H 1.3178 0.1650 0.4789 0.079 Uiso 1 1 calc R . .
H19E H 1.2457 0.1151 0.4837 0.079 Uiso 1 1 calc R . .
C20 C 0.4185(13) 1.0935(9) 0.7901(7) 0.082(5) Uani 1 1 d U . .
H20C H 0.3968 1.0665 0.8222 0.082 Uiso 1 1 calc R . .
H20D H 0.3773 1.1304 0.7914 0.082 Uiso 1 1 calc R . .
C21 C 0.1334(11) 0.3108(7) 0.7496(6) 0.061(4) Uani 1 1 d U . .
H21 H 0.1068 0.3537 0.7470 0.061 Uiso 1 1 calc R . .
C22 C 0.1272(12) 0.2796(8) 0.6999(7) 0.076(5) Uani 1 1 d U . .
H22C H 0.0647 0.2786 0.6993 0.076 Uiso 1 1 calc R . .
H22D H 0.1535 0.2375 0.7006 0.076 Uiso 1 1 calc R . .
H22E H 0.1593 0.3029 0.6683 0.076 Uiso 1 1 calc R . .
C23 C 0.2259(12) 0.3159(8) 0.7537(7) 0.074(5) Uani 1 1 d U . .
H23C H 0.2543 0.2743 0.7573 0.074 Uiso 1 1 calc R . .
H23D H 0.2606 0.3373 0.7212 0.074 Uiso 1 1 calc R . .
C24 C 0.5119(12) 1.1124(8) 0.7877(7) 0.071(5) Uani 1 1 d U . .
H24 H 0.5490 1.0733 0.7892 0.071 Uiso 1 1 calc R . .
C25 C 0.0341(12) 0.4431(8) 0.9047(8) 0.076(5) Uani 1 1 d U . .
H25C H 0.0163 0.4857 0.8940 0.076 Uiso 1 1 calc R . .
H25D H -0.0095 0.4302 0.9376 0.076 Uiso 1 1 calc R . .
C26 C 0.5155(13) 1.1465(9) 0.8360(7) 0.080(5) Uani 1 1 d U . .
H26C H 0.5768 1.1565 0.8332 0.080 Uiso 1 1 calc R . .
H26D H 0.4944 1.1203 0.8681 0.080 Uiso 1 1 calc R . .
H26E H 0.4776 1.1845 0.8375 0.080 Uiso 1 1 calc R . .
C27 C 0.4317(13) 0.7492(10) 0.5909(5) 0.121(8) Uani 1 1 d DU . .
H27C H 0.4889 0.7265 0.5763 0.121 Uiso 1 1 calc R . .
H27D H 0.4249 0.7839 0.5653 0.121 Uiso 1 1 calc R . .
C28 C 0.6620(18) 0.3054(12) 1.0249(10) 0.127(9) Uani 1 1 d U . .
H28C H 0.7000 0.2955 0.9899 0.127 Uiso 1 1 calc R . .
H28D H 0.6573 0.3507 1.0265 0.127 Uiso 1 1 calc R . .
C29 C 0.1305(16) 0.4867(11) 0.9557(9) 0.115(8) Uani 1 1 d U . .
H29C H 0.1919 0.4843 0.9589 0.115 Uiso 1 1 calc R . .
H29D H 0.0906 0.4754 0.9899 0.115 Uiso 1 1 calc R . .
H29E H 0.1144 0.5288 0.9441 0.115 Uiso 1 1 calc R . .
C30 C 0.7023(16) 0.2790(11) 1.0645(10) 0.106(7) Uani 1 1 d U . .
H30 H 0.6670 0.2952 1.0985 0.106 Uiso 1 1 calc R . .
C31 C 0.8021(15) 0.3076(11) 1.0520(9) 0.115(8) Uani 1 1 d U . .
H31A H 0.8325 0.2910 1.0788 0.115 Uiso 1 1 calc R . .
H31B H 0.7954 0.3525 1.0525 0.115 Uiso 1 1 calc R . .
H31C H 0.8370 0.2961 1.0171 0.115 Uiso 1 1 calc R . .
C32 C 1.1309(13) 0.4059(8) 0.5705(7) 0.073(5) Uani 1 1 d U . .
H32 H 1.1825 0.3781 0.5754 0.073 Uiso 1 1 calc R . .
C33 C 0.0542(10) 0.2132(8) 0.9378(10) 0.151(10) Uani 1 1 d DU . .
H33A H 0.0285 0.2013 0.9754 0.151 Uiso 1 1 calc R . .
H33B H 0.0324 0.1854 0.9164 0.151 Uiso 1 1 calc R . .
C34 C 0.1851(14) 0.1371(7) 0.9306(10) 0.158(11) Uani 1 1 d DU . .
H34A H 0.2479 0.1331 0.9119 0.158 Uiso 1 1 calc R . .
H34B H 0.1508 0.1118 0.9147 0.158 Uiso 1 1 calc R . .
H34C H 0.1781 0.1233 0.9677 0.158 Uiso 1 1 calc R . .
C35 C 0.4411(10) 1.2272(7) 0.6317(6) 0.104(7) Uani 1 1 d DU . .
H35 H 0.4572 1.2569 0.6543 0.104 Uiso 1 1 calc R . .
C36 C 0.5250(9) 1.2158(10) 0.5930(7) 0.127(8) Uani 1 1 d DU . .
H36A H 0.5546 1.2549 0.5821 0.127 Uiso 1 1 calc R . .
H36B H 0.5132 1.1998 0.5613 0.127 Uiso 1 1 calc R . .
C37 C 0.5174(19) 0.9623(13) 0.5642(11) 0.148(10) Uani 1 1 d U . .
H37A H 0.4879 0.9821 0.5379 0.148 Uiso 1 1 calc R . .
H37B H 0.4758 0.9365 0.5896 0.148 Uiso 1 1 calc R . .
H37C H 0.5691 0.9368 0.5466 0.148 Uiso 1 1 calc R . .
C38 C 0.3710(12) 1.2652(10) 0.6085(9) 0.168(12) Uani 1 1 d DU . .
H38A H 0.3147 1.2681 0.6354 0.168 Uiso 1 1 calc R . .
H38B H 0.3624 1.2451 0.5782 0.168 Uiso 1 1 calc R . .
H38C H 0.3915 1.3065 0.5969 0.168 Uiso 1 1 calc R . .
C39 C 0.1509(11) 0.2052(8) 0.9266(8) 0.161(11) Uani 1 1 d DU . .
H39 H 0.1652 0.2231 0.9571 0.161 Uiso 1 1 calc R . .
C40 C 0.5190(15) 0.8049(14) 0.6388(8) 0.209(16) Uani 1 1 d DU . .
H40A H 0.5187 0.8140 0.6747 0.209 Uiso 1 1 calc R . .
H40B H 0.5215 0.8433 0.6166 0.209 Uiso 1 1 calc R . .
H40C H 0.5710 0.7778 0.6245 0.209 Uiso 1 1 calc R . .
C41 C 0.403(3) 0.1008(18) 0.9829(15) 0.225(17) Uani 1 1 d U . .
H41A H 0.3411 0.1178 0.9917 0.225 Uiso 1 1 calc R . .
H41B H 0.4082 0.0641 1.0060 0.225 Uiso 1 1 calc R . .
H41C H 0.4194 0.0898 0.9461 0.225 Uiso 1 1 calc R . .
C42 C 0.566(2) 0.1112(14) 0.9741(12) 0.153(11) Uani 1 1 d U . .
H42A H 0.5625 0.0708 0.9941 0.153 Uiso 1 1 calc R . .
H42B H 0.5828 0.1047 0.9359 0.153 Uiso 1 1 calc R . .
C43 C 0.471(2) 0.1540(16) 0.9912(12) 0.153(11) Uani 1 1 d U . .
H43 H 0.4686 0.1929 0.9686 0.153 Uiso 1 1 calc R . .
OW1 O 0.2368(8) 0.7893(6) 0.5330(5) 0.082(3) Uiso 1 1 d . . .
OW2 O -0.2458(9) 1.0373(6) 1.0188(5) 0.093(4) Uiso 1 1 d . . .
OW3 O -0.1618(12) 1.1943(8) 0.9429(7) 0.133(6) Uiso 1 1 d . . .
OW4 O -0.4146(12) 0.9743(8) 0.8997(7) 0.134(6) Uiso 1 1 d . . .
OW5 O -0.2154(11) 1.1326(8) 0.5585(6) 0.122(5) Uiso 1 1 d . . .
OW6 O -0.0425(18) 0.6577(12) 0.9616(11) 0.094(8) Uiso 0.50 1 d P . .
OW7 O 0.6394(16) 0.6671(11) 0.5144(9) 0.079(7) Uiso 0.50 1 d P . .
OW8 O 0.361(2) 0.2831(14) 1.0047(11) 0.105(9) Uiso 0.50 1 d P . .
OW9 O 0.354(2) 0.5335(14) 0.5816(12) 0.114(10) Uiso 0.50 1 d P . .
OW10 O 0.214(3) 0.404(2) 1.0313(17) 0.175(16) Uiso 0.50 1 d P . .
OW11 O 0.225(3) 0.301(2) 1.076(2) 0.21(2) Uiso 0.50 1 d P . .

loop_
_atom_site_aniso_label
_atom_site_aniso_U_11
_atom_site_aniso_U_22
_atom_site_aniso_U_33
_atom_site_aniso_U_23
_atom_site_aniso_U_13
_atom_site_aniso_U_12
V1 0.0320(11) 0.0312(11) 0.0451(12) -0.0095(9) -0.0163(10) 0.0023(9)
V2 0.0195(9) 0.0260(10) 0.0430(11) -0.0005(9) -0.0097(9) 0.0010(8)
V3 0.0298(11) 0.0326(11) 0.0350(11) -0.0044(9) -0.0071(9) 0.0005(9)
V4 0.0280(11) 0.0373(11) 0.0248(10) -0.0052(9) -0.0044(8) -0.0057(9)
V5 0.0186(9) 0.0252(10) 0.0430(11) -0.0033(9) -0.0109(9) 0.0023(8)
V6 0.0253(10) 0.0282(10) 0.0294(10) -0.0002(8) 0.0024(8) -0.0015(8)
V7 0.0258(10) 0.0278(10) 0.0312(10) -0.0073(8) -0.0075(8) 0.0060(8)
V8 0.0300(11) 0.0326(11) 0.0307(10) -0.0113(9) -0.0004(9) -0.0031(9)
V9 0.0290(11) 0.0241(10) 0.0300(10) 0.0014(8) -0.0004(8) 0.0014(8)
V10 0.0251(10) 0.0233(10) 0.0356(11) -0.0008(8) -0.0051(8) 0.0055(8)
V11 0.0210(10) 0.0288(10) 0.0314(10) 0.0003(8) -0.0072(8) -0.0002(8)
V12 0.0197(9) 0.0220(9) 0.0369(11) -0.0066(8) -0.0081(8) 0.0026(8)
V13 0.0257(10) 0.0265(10) 0.0245(9) -0.0035(8) -0.0034(8) 0.0056(8)
V14 0.0280(10) 0.0269(10) 0.0365(11) 0.0050(9) -0.0061(9) -0.0006(8)
V15 0.0187(10) 0.0275(10) 0.0475(12) 0.0021(9) -0.0103(9) -0.0018(8)
V16 0.0237(10) 0.0249(10) 0.0470(12) -0.0040(9) -0.0139(9) -0.0003(8)
V17 0.0204(9) 0.0264(10) 0.0343(10) -0.0014(8) -0.0092(8) 0.0028(8)
V18 0.0240(10) 0.0300(10) 0.0366(11) -0.0013(9) -0.0028(9) -0.0024(8)
V19 0.0175(9) 0.0283(10) 0.0379(11) -0.0022(9) -0.0020(8) -0.0036(8)
V20 0.0221(10) 0.0232(9) 0.0407(11) 0.0041(9) -0.0098(9) 0.0004(8)
V21 0.0202(9) 0.0284(10) 0.0304(10) -0.0015(8) -0.0041(8) -0.0002(8)
V22 0.0242(10) 0.0280(10) 0.0266(10) 0.0012(8) -0.0037(8) -0.0016(8)
V23 0.0278(10) 0.0275(10) 0.0405(11) 0.0012(9) -0.0135(9) 0.0026(8)
V24 0.0163(9) 0.0232(9) 0.0406(11) -0.0041(8) -0.0025(8) 0.0008(8)
V25 0.0201(9) 0.0223(9) 0.0379(11) -0.0009(8) -0.0070(8) 0.0033(8)
V26 0.0204(10) 0.0272(10) 0.0381(11) -0.0063(9) -0.0056(8) 0.0006(8)
V27 0.0235(10) 0.0225(9) 0.0352(11) -0.0072(8) 0.0009(8) 0.0010(8)
V28 0.0210(10) 0.0249(10) 0.0357(11) -0.0011(8) -0.0065(8) 0.0027(8)
As1 0.0205(6) 0.0271(6) 0.0301(6) -0.0041(5) -0.0021(5) 0.0033(5)
As2 0.0264(6) 0.0231(6) 0.0402(7) -0.0038(5) -0.0059(5) -0.0004(5)
As3 0.0215(6) 0.0215(5) 0.0362(6) -0.0024(5) -0.0066(5) 0.0026(5)
As4 0.0242(6) 0.0237(6) 0.0527(8) -0.0082(5) -0.0139(6) 0.0026(5)
As5 0.0273(6) 0.0236(6) 0.0412(7) -0.0072(5) 0.0020(5) -0.0038(5)
As6 0.0262(6) 0.0368(7) 0.0364(7) -0.0101(6) -0.0049(5) -0.0076(5)
As7 0.0206(6) 0.0307(6) 0.0402(7) -0.0019(5) -0.0030(5) 0.0028(5)
As8 0.0269(6) 0.0312(6) 0.0419(7) -0.0077(5) -0.0148(5) 0.0045(5)
As9 0.0336(7) 0.0349(6) 0.0274(6) -0.0023(5) -0.0083(5) 0.0066(5)
As10 0.0402(7) 0.0381(7) 0.0342(7) 0.0008(6) -0.0135(6) 0.0008(6)
As11 0.0245(6) 0.0343(7) 0.0418(7) -0.0119(6) -0.0071(5) 0.0031(5)
As12 0.0302(7) 0.0335(7) 0.0488(8) -0.0051(6) -0.0203(6) 0.0010(5)
As13 0.0273(6) 0.0339(7) 0.0351(7) 0.0042(5) -0.0071(5) -0.0001(5)
As14 0.0251(6) 0.0296(6) 0.0380(7) -0.0099(5) 0.0060(5) -0.0011(5)
As15 0.0208(6) 0.0299(6) 0.0380(7) -0.0072(5) -0.0082(5) -0.0005(5)
As16 0.0332(7) 0.0382(7) 0.0234(6) -0.0046(5) 0.0015(5) -0.0057(5)
O1 0.021(4) 0.024(4) 0.036(4) -0.005(3) -0.005(3) 0.003(3)
O2 0.029(4) 0.026(4) 0.038(4) -0.009(3) -0.010(4) 0.003(3)
O3 0.024(4) 0.032(4) 0.036(4) 0.006(4) -0.009(3) -0.002(3)
O4 0.023(4) 0.029(4) 0.044(5) -0.001(4) -0.008(4) 0.000(3)
O5 0.033(4) 0.028(4) 0.035(4) -0.009(4) -0.002(4) 0.001(4)
O6 0.021(4) 0.038(5) 0.070(6) -0.002(4) -0.019(4) 0.006(4)
O7 0.031(4) 0.024(4) 0.045(5) -0.006(4) -0.011(4) 0.005(3)
O8 0.025(4) 0.036(4) 0.039(5) 0.005(4) 0.002(4) 0.004(4)
O9 0.027(4) 0.030(4) 0.034(4) 0.003(3) -0.010(3) 0.008(3)
O10 0.025(4) 0.026(4) 0.034(4) -0.002(3) 0.004(3) -0.002(3)
O11 0.026(4) 0.027(4) 0.032(4) -0.005(3) -0.005(3) 0.000(3)
O12 0.020(4) 0.029(4) 0.047(5) -0.003(4) -0.002(4) 0.000(3)
O13 0.032(4) 0.034(4) 0.032(4) -0.003(4) 0.003(4) -0.004(4)
O14 0.021(4) 0.033(4) 0.038(4) -0.009(4) 0.001(3) -0.003(3)
O15 0.028(4) 0.028(4) 0.038(4) -0.005(4) -0.002(4) -0.002(3)
O16 0.014(4) 0.038(4) 0.038(4) 0.013(4) -0.002(3) -0.006(3)
O17 0.027(4) 0.028(4) 0.036(4) -0.002(3) -0.009(3) 0.004(3)
O18 0.036(5) 0.037(5) 0.045(5) 0.005(4) -0.015(4) 0.003(4)
O19 0.043(5) 0.050(5) 0.029(4) -0.006(4) -0.001(4) -0.001(4)
O20 0.025(4) 0.021(4) 0.039(4) -0.005(3) -0.002(3) 0.003(3)
O21 0.026(4) 0.027(4) 0.048(5) 0.000(4) -0.013(4) 0.000(3)
O22 0.034(5) 0.041(5) 0.042(5) -0.012(4) -0.005(4) 0.001(4)
O23 0.036(5) 0.027(4) 0.038(4) 0.005(4) -0.015(4) 0.001(4)
O24 0.025(4) 0.042(5) 0.033(4) -0.005(4) 0.001(3) -0.005(4)
O25 0.018(4) 0.030(4) 0.043(5) -0.005(4) -0.001(3) -0.005(3)
O26 0.038(5) 0.032(4) 0.058(6) 0.005(4) -0.020(4) 0.025(4)
O27 0.024(4) 0.023(4) 0.048(5) 0.005(4) -0.010(4) -0.006(3)
O28 0.030(4) 0.033(4) 0.037(4) 0.000(4) -0.004(4) -0.004(4)
O29 0.023(4) 0.038(5) 0.043(5) -0.009(4) -0.007(4) 0.000(4)
O30 0.027(4) 0.026(4) 0.032(4) -0.003(3) -0.007(3) 0.007(3)
O31 0.018(4) 0.023(4) 0.043(5) -0.003(3) -0.006(3) -0.003(3)
O32 0.024(4) 0.026(4) 0.047(5) 0.000(4) -0.011(4) 0.002(3)
O33 0.025(4) 0.033(4) 0.029(4) -0.005(3) -0.003(3) -0.001(3)
O34 0.022(4) 0.031(4) 0.050(5) -0.006(4) -0.012(4) 0.004(3)
O35 0.025(4) 0.033(4) 0.031(4) -0.008(3) 0.001(3) -0.004(3)
O36 0.028(4) 0.021(4) 0.034(4) 0.003(3) -0.002(3) 0.005(3)
O37 0.022(4) 0.029(4) 0.038(4) -0.008(4) -0.008(3) 0.003(3)
O38 0.035(5) 0.032(4) 0.057(5) -0.003(4) -0.020(4) 0.000(4)
O39 0.023(4) 0.026(4) 0.043(5) -0.006(4) -0.008(4) 0.001(3)
O40 0.024(4) 0.039(5) 0.032(4) -0.009(4) 0.001(3) -0.006(4)
O41 0.041(5) 0.030(5) 0.064(6) -0.015(4) -0.004(5) 0.004(4)
O42 0.029(5) 0.046(5) 0.051(5) 0.003(4) -0.001(4) -0.008(4)
O43 0.023(4) 0.044(5) 0.064(6) 0.006(5) -0.014(4) -0.004(4)
O44 0.022(4) 0.039(5) 0.043(5) 0.000(4) -0.011(4) 0.004(4)
O45 0.023(4) 0.030(4) 0.039(4) -0.012(4) -0.001(3) 0.002(3)
O46 0.027(4) 0.033(5) 0.060(6) 0.000(4) -0.016(4) -0.002(4)
O47 0.028(4) 0.027(4) 0.056(5) -0.002(4) -0.010(4) 0.016(4)
O48 0.032(5) 0.046(5) 0.035(4) -0.005(4) -0.010(4) -0.001(4)
O49 0.023(4) 0.028(4) 0.049(5) -0.010(4) -0.009(4) -0.002(3)
O50 0.019(4) 0.034(4) 0.032(4) -0.001(3) 0.004(3) -0.004(3)
O51 0.021(4) 0.028(4) 0.035(4) -0.006(3) -0.005(3) 0.000(3)
O52 0.035(4) 0.022(4) 0.034(4) 0.005(3) -0.011(4) 0.001(3)
O53 0.030(4) 0.037(5) 0.032(4) -0.009(4) 0.009(4) -0.001(4)
O54 0.025(4) 0.027(4) 0.045(5) 0.004(4) -0.011(4) -0.001(3)
O55 0.040(5) 0.028(4) 0.029(4) -0.007(3) -0.012(4) 0.010(4)
O56 0.041(5) 0.019(4) 0.064(6) -0.013(4) -0.020(4) 0.000(4)
O57 0.032(5) 0.034(4) 0.038(5) 0.001(4) -0.006(4) 0.010(4)
O58 0.042(5) 0.041(5) 0.039(5) 0.012(4) -0.008(4) -0.002(4)
O59 0.041(5) 0.048(5) 0.043(5) -0.004(4) -0.020(4) 0.003(4)
O60 0.025(4) 0.031(4) 0.037(4) -0.006(4) -0.004(3) 0.009(3)
O61 0.053(6) 0.070(6) 0.037(5) -0.005(5) -0.024(4) -0.005(5)
O62 0.030(4) 0.029(4) 0.036(4) -0.007(4) -0.006(4) 0.006(3)
O63 0.031(5) 0.046(5) 0.045(5) 0.000(4) -0.016(4) 0.007(4)
O64 0.029(5) 0.048(5) 0.057(6) 0.009(5) 0.005(4) -0.018(4)
O65 0.030(5) 0.034(5) 0.064(6) -0.002(4) -0.014(4) 0.003(4)
O66 0.044(5) 0.039(5) 0.042(5) 0.004(4) 0.001(4) 0.007(4)
O67 0.043(5) 0.054(6) 0.045(5) -0.026(4) 0.000(4) 0.002(4)
O68 0.044(5) 0.026(4) 0.071(6) -0.007(4) -0.028(5) 0.002(4)
O69 0.034(5) 0.029(4) 0.054(5) -0.006(4) -0.007(4) -0.006(4)
O70 0.021(4) 0.028(4) 0.049(5) -0.004(4) -0.012(4) 0.007(3)
O71 0.031(5) 0.034(4) 0.042(5) 0.001(4) -0.007(4) -0.007(4)
O72 0.035(5) 0.035(5) 0.056(6) 0.013(4) -0.013(4) -0.002(4)
O73 0.046(5) 0.036(5) 0.043(5) -0.015(4) -0.009(4) 0.008(4)
O74 0.038(5) 0.035(5) 0.039(5) -0.009(4) -0.012(4) 0.000(4)
O75 0.040(5) 0.044(5) 0.040(5) 0.003(4) -0.022(4) 0.002(4)
O76 0.032(5) 0.031(4) 0.052(5) 0.000(4) -0.016(4) 0.011(4)
O77 0.035(5) 0.023(4) 0.055(5) -0.016(4) -0.017(4) 0.006(4)
O78 0.030(4) 0.036(5) 0.045(5) -0.002(4) -0.016(4) 0.007(4)
O79 0.030(5) 0.044(5) 0.039(5) 0.005(4) 0.006(4) 0.000(4)
O80 0.028(4) 0.034(4) 0.025(4) -0.001(3) -0.002(3) -0.008(3)
O81 0.046(6) 0.058(6) 0.049(5) -0.017(5) -0.013(5) -0.003(5)
O82 0.039(5) 0.057(6) 0.043(5) -0.010(5) -0.002(4) 0.003(5)
O83 0.034(5) 0.042(5) 0.055(5) -0.002(4) -0.018(4) 0.012(4)
O84 0.050(6) 0.039(5) 0.055(6) 0.010(4) -0.006(5) -0.005(4)
N11 0.048(6) 0.038(6) 0.079(7) 0.005(5) -0.002(6) -0.018(5)
O85 0.145(11) 0.118(10) 0.148(11) -0.016(9) -0.028(9) 0.000(9)
O86 0.122(10) 0.130(10) 0.144(11) -0.009(9) -0.010(8) -0.029(9)
O87 0.124(11) 0.124(10) 0.145(11) -0.021(9) 0.003(8) 0.004(9)
O85' 0.09(2) 0.09(2) 0.09(2) -0.002(10) -0.008(11) -0.005(10)
O86' 0.11(2) 0.10(2) 0.11(2) -0.004(10) -0.021(11) -0.003(10)
O87' 0.10(2) 0.10(2) 0.10(2) -0.002(10) -0.031(11) 0.001(10)
N12 0.066(7) 0.050(6) 0.074(7) 0.016(6) -0.029(6) 0.020(6)
Ni1 0.0291(9) 0.0452(10) 0.0718(12) -0.0146(9) -0.0174(9) -0.0016(8)
Ni2 0.0289(8) 0.0356(9) 0.0586(11) -0.0102(8) -0.0163(8) 0.0012(7)
Ni3 0.0445(10) 0.0391(9) 0.0308(8) 0.0011(7) -0.0011(7) 0.0042(8)
Ni4 0.0299(8) 0.0276(8) 0.0418(9) -0.0019(7) -0.0094(7) 0.0057(7)
Ni5 0.0395(9) 0.0513(10) 0.0350(9) 0.0036(8) -0.0071(7) 0.0054(8)
N1 0.053(6) 0.061(6) 0.080(7) -0.019(6) -0.027(6) 0.002(5)
N2 0.041(6) 0.041(5) 0.080(7) -0.019(5) -0.024(5) 0.002(5)
N3 0.050(6) 0.053(6) 0.068(7) -0.010(5) -0.026(5) 0.001(5)
N4 0.040(5) 0.046(6) 0.062(6) -0.002(5) -0.029(5) 0.007(5)
N5 0.038(5) 0.056(6) 0.069(6) -0.009(5) -0.025(5) 0.003(5)
N6 0.046(6) 0.051(6) 0.040(5) -0.001(5) 0.000(5) -0.003(5)
N7 0.048(6) 0.053(6) 0.045(6) -0.002(5) 0.004(5) 0.000(5)
N8 0.053(6) 0.037(5) 0.063(6) -0.001(5) -0.021(5) 0.007(5)
N9 0.050(6) 0.050(6) 0.054(6) 0.001(5) -0.004(5) 0.007(5)
N10 0.052(6) 0.038(5) 0.045(5) 0.001(5) -0.010(5) 0.007(5)
N13 0.083(8) 0.087(8) 0.070(7) -0.006(6) -0.014(6) 0.007(7)
N14 0.067(7) 0.073(7) 0.063(7) -0.002(6) -0.030(6) 0.014(6)
N15 0.068(7) 0.062(7) 0.080(7) -0.006(6) -0.014(6) -0.015(6)
N16 0.081(7) 0.061(7) 0.080(7) -0.005(6) -0.038(6) -0.002(6)
N17 0.059(6) 0.048(6) 0.057(6) 0.000(5) -0.011(5) 0.002(5)
N18 0.058(6) 0.057(6) 0.054(6) 0.010(5) -0.015(5) 0.023(5)
N19 0.048(6) 0.048(6) 0.045(6) -0.002(5) -0.005(5) -0.001(5)
N20 0.064(7) 0.063(7) 0.065(7) -0.016(6) -0.011(6) -0.014(6)
N21 0.058(6) 0.053(6) 0.045(6) -0.003(5) -0.015(5) 0.005(5)
N22 0.065(7) 0.054(6) 0.048(6) -0.001(5) -0.013(5) 0.011(5)
N23 0.080(8) 0.070(7) 0.074(7) 0.005(6) 0.001(6) 0.020(6)
N24 0.094(8) 0.071(7) 0.059(7) 0.002(6) -0.005(6) 0.002(7)
N25 0.047(6) 0.085(8) 0.080(7) -0.020(6) -0.021(6) -0.003(6)
N26 0.057(7) 0.074(7) 0.080(7) -0.015(6) -0.008(6) -0.011(6)
N27 0.073(8) 0.085(8) 0.099(8) -0.009(7) -0.022(7) 0.012(7)
N28 0.095(8) 0.089(8) 0.093(8) 0.000(7) -0.024(7) -0.016(7)
N29 0.080(8) 0.080(7) 0.061(7) 0.008(6) -0.022(6) -0.007(6)
N30 0.089(8) 0.106(9) 0.071(7) -0.015(7) -0.029(7) -0.010(7)
C1 0.045(7) 0.064(7) 0.059(7) -0.011(6) -0.013(6) 0.000(6)
C2 0.055(7) 0.063(7) 0.052(7) -0.012(6) -0.019(6) 0.004(6)
C3 0.087(9) 0.085(9) 0.086(9) -0.015(7) -0.041(7) 0.000(7)
C4 0.068(8) 0.064(8) 0.063(8) 0.011(6) -0.012(6) 0.016(7)
C5 0.054(7) 0.053(7) 0.048(7) 0.008(6) -0.016(6) -0.004(6)
C6 0.070(8) 0.059(7) 0.052(7) 0.001(6) -0.013(6) -0.011(6)
C7 0.065(7) 0.055(7) 0.064(7) -0.014(6) -0.030(6) 0.011(6)
C8 0.055(7) 0.052(7) 0.074(8) -0.019(6) -0.030(6) 0.017(6)
C9 0.069(8) 0.061(7) 0.052(7) -0.004(6) -0.002(6) -0.010(7)
C10 0.063(8) 0.069(8) 0.068(8) -0.011(7) -0.013(7) -0.003(7)
C12 0.129(11) 0.103(10) 0.103(10) 0.000(8) -0.032(8) 0.039(8)
C13 0.109(11) 0.104(10) 0.120(11) -0.001(8) -0.012(8) -0.048(8)
C14 0.100(10) 0.098(10) 0.108(10) 0.008(8) -0.009(8) 0.002(8)
C15 0.089(9) 0.090(9) 0.070(8) -0.013(7) -0.008(7) -0.017(8)
C16 0.093(9) 0.085(9) 0.078(9) -0.024(7) -0.024(7) -0.009(8)
C17 0.102(10) 0.114(11) 0.108(10) -0.007(8) -0.030(8) -0.032(8)
C18 0.091(10) 0.081(9) 0.092(9) 0.004(8) 0.005(8) -0.013(8)
C19 0.075(8) 0.075(8) 0.078(8) 0.002(7) -0.006(7) 0.009(7)
C20 0.088(9) 0.087(9) 0.074(8) -0.017(7) -0.018(7) -0.009(7)
C21 0.061(8) 0.054(7) 0.064(8) -0.013(6) -0.009(6) 0.006(6)
C22 0.071(8) 0.082(9) 0.072(8) 0.003(7) -0.018(7) -0.001(7)
C23 0.073(8) 0.069(8) 0.080(8) -0.020(7) -0.017(7) -0.006(7)
C24 0.078(8) 0.068(8) 0.071(8) -0.011(7) -0.026(7) -0.004(7)
C25 0.074(8) 0.070(8) 0.089(9) -0.028(7) -0.023(7) 0.004(7)
C26 0.079(9) 0.082(9) 0.080(9) 0.002(7) -0.022(7) -0.008(7)
C27 0.118(11) 0.130(12) 0.116(11) -0.006(9) -0.031(9) -0.012(9)
C28 0.135(12) 0.122(12) 0.125(12) -0.012(9) -0.031(9) -0.019(9)
C29 0.108(11) 0.119(11) 0.124(11) -0.027(9) -0.030(8) -0.015(8)
C30 0.108(10) 0.101(10) 0.120(11) -0.007(8) -0.049(8) -0.001(8)
C31 0.112(11) 0.120(11) 0.112(11) -0.016(9) -0.018(8) -0.021(9)
C32 0.079(9) 0.077(8) 0.062(8) -0.014(7) -0.011(7) -0.009(7)
C33 0.152(13) 0.135(13) 0.167(13) 0.013(9) -0.043(9) -0.018(9)
C34 0.164(14) 0.154(14) 0.160(14) -0.010(9) -0.048(10) -0.002(9)
C35 0.110(10) 0.098(10) 0.093(10) 0.015(8) -0.023(8) 0.027(8)
C36 0.117(11) 0.125(12) 0.132(12) 0.015(9) -0.026(9) -0.005(9)
C37 0.150(13) 0.153(13) 0.150(13) -0.022(9) -0.053(9) -0.004(9)
C38 0.171(15) 0.169(15) 0.166(15) -0.013(9) -0.045(10) -0.002(10)
C39 0.161(14) 0.149(14) 0.160(14) 0.012(9) -0.030(10) 0.012(9)
C40 0.208(18) 0.208(18) 0.211(18) -0.016(10) -0.051(10) -0.007(10)
C41 0.223(19) 0.24(2) 0.221(19) -0.020(10) -0.059(11) -0.028(10)
C42 0.156(14) 0.159(14) 0.148(13) -0.020(9) -0.038(9) -0.025(9)
C43 0.150(13) 0.170(14) 0.147(13) -0.005(9) -0.049(10) -0.025(9)

loop_
_atom_type_symbol
_atom_type_description
_atom_type_scat_dispersion_real
_atom_type_scat_dispersion_imag
_atom_type_scat_source
C C 0.0033 0.0016 'International Tables Vol C Tables 4.2.6.8 and 6.1.1.4'
H H 0.0000 0.0000 'International Tables Vol C Tables 4.2.6.8 and 6.1.1.4'
N N 0.0061 0.0033 'International Tables Vol C Tables 4.2.6.8 and 6.1.1.4'
O O 0.0106 0.0060 'International Tables Vol C Tables 4.2.6.8 and 6.1.1.4'
V V 0.3005 0.5294 'International Tables Vol C Tables 4.2.6.8 and 6.1.1.4'
Ni Ni 0.3393 1.1124 'International Tables Vol C Tables 4.2.6.8 and 6.1.1.4'
As As 0.0499 2.0058 'International Tables Vol C Tables 4.2.6.8 and 6.1.1.4'

loop_
_geom_angle_atom_site_label_1
_geom_angle_atom_site_label_2
_geom_angle_atom_site_label_3
_geom_angle
_geom_angle_site_symmetry_1
_geom_angle_site_symmetry_3
_geom_angle_publ_flag
O81 V1 O38 106.1(4) . . ?
O81 V1 O34 105.7(4) . . ?
O38 V1 O34 78.7(3) . . ?
O81 V1 O78 106.6(4) . . ?
O38 V1 O78 147.3(4) . . ?
O34 V1 O78 92.5(3) . . ?
O81 V1 O18 108.6(4) . . ?
O38 V1 O18 92.0(3) . . ?
O34 V1 O18 145.7(4) . . ?
O78 V1 O18 77.6(3) . . ?
O81 V1 V3 110.6(4) . . ?
O38 V1 V3 39.2(2) . . ?
O34 V1 V3 39.5(2) . . ?
O78 V1 V3 125.1(2) . . ?
O18 V1 V3 123.8(3) . . ?
O6 V2 O54 108.1(4) . . ?
O6 V2 O70 107.2(4) . . ?
O54 V2 O70 144.7(3) . . ?
O6 V2 O32 104.9(4) . . ?
O54 V2 O32 91.6(3) . . ?
O70 V2 O32 79.5(3) . . ?
O6 V2 O15 106.7(4) . . ?
O54 V2 O15 80.0(3) . . ?
O70 V2 O15 89.8(3) . . ?
O32 V2 O15 148.4(3) . . ?
O6 V2 V23 111.5(3) . . ?
O54 V2 V23 39.2(2) . . ?
O70 V2 V23 123.6(3) . . ?
O32 V2 V23 125.3(2) . . ?
O15 V2 V23 40.8(2) . . ?
O6 V2 V15 110.3(3) . . ?
O54 V2 V15 124.4(2) . . ?
O70 V2 V15 39.0(2) . . ?
O32 V2 V15 40.5(2) . . ?
O15 V2 V15 123.4(2) . . ?
V23 V2 V15 138.16(8) . . ?
O82 V3 O62 106.3(4) . . ?
O82 V3 O74 109.0(4) . . ?
O62 V3 O74 84.3(3) . . ?
O82 V3 O38 106.1(4) . . ?
O62 V3 O38 147.2(4) . . ?
O74 V3 O38 90.2(3) . . ?
O82 V3 O34 104.6(4) . . ?
O62 V3 O34 90.4(3) . . ?
O74 V3 O34 146.1(3) . . ?
O38 V3 O34 76.5(3) . . ?
O82 V3 V18 112.2(4) . . ?
O62 V3 V18 42.1(2) . . ?
O74 V3 V18 42.3(2) . . ?
O38 V3 V18 126.0(3) . . ?
O34 V3 V18 125.6(2) . . ?
O82 V3 V1 109.5(4) . . ?
O62 V3 V1 122.9(2) . . ?
O74 V3 V1 121.9(3) . . ?
O38 V3 V1 38.0(2) . . ?
O34 V3 V1 38.4(2) . . ?
V18 V3 V1 138.29(9) . . ?
O61 V4 O50 108.5(4) . . ?
O61 V4 O80 109.3(4) . . ?
O50 V4 O80 82.9(3) . . ?
O61 V4 O13 108.2(4) . . ?
O50 V4 O13 143.1(3) . . ?
O80 V4 O13 88.6(3) . . ?
O61 V4 O40 107.6(4) . . ?
O50 V4 O40 89.8(3) . . ?
O80 V4 O40 142.8(3) . . ?
O13 V4 O40 75.7(3) . . ?
O61 V4 V11 111.4(4) . . ?
O50 V4 V11 42.1(2) . . ?
O80 V4 V11 41.2(2) . . ?
O13 V4 V11 123.6(2) . . ?
O40 V4 V11 125.2(2) . . ?
O76 V5 O4 108.4(4) . . ?
O76 V5 O31 109.4(4) . . ?
O4 V5 O31 84.7(3) . . ?
O76 V5 O39 111.9(4) . . ?
O4 V5 O39 79.4(3) . . ?
O31 V5 O39 138.5(3) . . ?
O76 V5 O51 107.5(4) . . ?
O4 V5 O51 143.8(3) . . ?
O31 V5 O51 79.1(3) . . ?
O39 V5 O51 91.7(3) . . ?
O76 V5 V17 112.1(3) . . ?
O4 V5 V17 42.7(2) . . ?
O31 V5 V17 42.3(2) . . ?
O39 V5 V17 115.2(2) . . ?
O51 V5 V17 116.8(2) . . ?
O76 V5 V20 113.8(3) . . ?
O4 V5 V20 39.1(2) . . ?
O31 V5 V20 116.6(2) . . ?
O39 V5 V20 40.5(2) . . ?
O51 V5 V20 125.3(2) . . ?
V17 V5 V20 78.78(8) . . ?
O76 V5 V26 113.9(3) . . ?
O4 V5 V26 116.8(2) . . ?
O31 V5 V26 38.2(2) . . ?
O39 V5 V26 121.5(2) . . ?
O51 V5 V26 40.9(2) . . ?
V17 V5 V26 78.07(7) . . ?
V20 V5 V26 131.93(8) . . ?
O79 V6 O30 110.8(4) . . ?
O79 V6 O55 108.9(4) . . ?
O30 V6 O55 83.5(3) . . ?
O79 V6 O5 109.1(4) . . ?
O30 V6 O5 139.8(3) . . ?
O55 V6 O5 79.2(3) . . ?
O79 V6 O35 110.5(4) . . ?
O30 V6 O35 78.9(3) . . ?
O55 V6 O35 140.3(3) . . ?
O5 V6 O35 91.8(3) . . ?
O79 V6 V13 115.0(3) . . ?
O30 V6 V13 41.5(2) . . ?
O55 V6 V13 42.1(2) . . ?
O5 V6 V13 114.2(2) . . ?
O35 V6 V13 113.8(2) . . ?
O79 V6 V9 114.1(3) . . ?
O30 V6 V9 114.9(2) . . ?
O55 V6 V9 38.7(2) . . ?
O5 V6 V9 40.5(2) . . ?
O35 V6 V9 122.6(2) . . ?
V13 V6 V9 77.08(7) . . ?
O79 V6 V21 114.9(3) . . ?
O30 V6 V21 38.4(2) . . ?
O55 V6 V21 115.8(2) . . ?
O5 V6 V21 123.4(2) . . ?
O35 V6 V21 40.6(2) . . ?
V13 V6 V21 76.94(7) . . ?
V9 V6 V21 130.55(8) . . ?
O73 V7 O57 105.8(4) . . ?
O73 V7 O17 107.3(4) . . ?
O57 V7 O17 146.8(3) . . ?
O73 V7 O9 103.9(4) . . ?
O57 V7 O9 78.2(3) . . ?
O17 V7 O9 95.3(3) . . ?
O73 V7 O23 107.2(4) . . ?
O57 V7 O23 92.3(3) . . ?
O17 V7 O23 76.6(3) . . ?
O9 V7 O23 148.9(3) . . ?
O73 V7 V12 114.3(3) . . ?
O57 V7 V12 38.8(2) . . ?
O17 V7 V12 123.8(2) . . ?
O9 V7 V12 39.9(2) . . ?
O23 V7 V12 121.7(2) . . ?
O67 V8 O13 107.9(4) . . ?
O67 V8 O28 106.9(4) . . ?
O13 V8 O28 145.2(3) . . ?
O67 V8 O40 107.7(4) . . ?
O13 V8 O40 77.7(3) . . ?
O28 V8 O40 92.7(3) . . ?
O67 V8 O24 105.0(4) . . ?
O13 V8 O24 91.9(3) . . ?
O28 V8 O24 78.3(3) . . ?
O40 V8 O24 147.4(3) . . ?
O67 V8 V27 113.7(3) . . ?
O13 V8 V27 121.9(2) . . ?
O28 V8 V27 38.7(2) . . ?
O40 V8 V27 122.6(2) . . ?
O24 V8 V27 39.9(2) . . ?
O66 V9 O10 107.5(4) . . ?
O66 V9 O55 107.5(4) . . ?
O10 V9 O55 145.0(3) . . ?
O66 V9 O5 106.2(4) . . ?
O10 V9 O5 92.8(3) . . ?
O55 V9 O5 79.6(3) . . ?
O66 V9 O60 104.6(4) . . ?
O10 V9 O60 78.3(3) . . ?
O55 V9 O60 90.9(3) . . ?
O5 V9 O60 149.3(3) . . ?
O66 V9 V10 109.7(3) . . ?
O10 V9 V10 37.7(2) . . ?
O55 V9 V10 124.4(3) . . ?
O5 V9 V10 125.4(2) . . ?
O60 V9 V10 40.6(2) . . ?
O66 V9 V6 111.3(3) . . ?
O10 V9 V6 125.6(2) . . ?
O55 V9 V6 39.0(2) . . ?
O5 V9 V6 40.6(2) . . ?
O60 V9 V6 124.6(2) . . ?
V10 V9 V6 138.99(8) . . ?
O26 V10 O10 111.7(4) . . ?
O26 V10 O7 108.5(4) . . ?
O10 V10 O7 83.9(3) . . ?
O26 V10 O36 107.7(4) . . ?
O10 V10 O36 140.5(3) . . ?
O7 V10 O36 80.8(3) . . ?
O26 V10 O60 109.2(4) . . ?
O10 V10 O60 79.5(3) . . ?
O7 V10 O60 142.2(3) . . ?
O36 V10 O60 90.8(3) . . ?
O26 V10 V27 115.8(3) . . ?
O10 V10 V27 42.3(2) . . ?
O7 V10 V27 41.7(2) . . ?
O36 V10 V27 115.2(2) . . ?
O60 V10 V27 115.4(2) . . ?
O26 V10 V24 112.6(3) . . ?
O10 V10 V24 115.9(2) . . ?
O7 V10 V24 39.1(2) . . ?
O36 V10 V24 41.7(2) . . ?
O60 V10 V24 123.9(2) . . ?
V27 V10 V24 77.19(7) . . ?
O26 V10 V9 115.9(3) . . ?
O10 V10 V9 38.3(2) . . ?
O7 V10 V9 116.0(2) . . ?
O36 V10 V9 122.6(2) . . ?
O60 V10 V9 41.3(2) . . ?
V27 V10 V9 77.39(8) . . ?
V24 V10 V9 131.24(8) . . ?
O63 V11 O80 110.6(4) . . ?
O63 V11 O50 110.9(4) . . ?
O80 V11 O50 83.8(3) . . ?
O63 V11 O1 110.3(4) . . ?
O80 V11 O1 79.5(3) . . ?
O50 V11 O1 138.7(3) . . ?
O63 V11 O11 108.1(4) . . ?
O80 V11 O11 141.1(3) . . ?
O50 V11 O11 78.6(3) . . ?
O1 V11 O11 91.3(3) . . ?
O63 V11 V4 114.2(3) . . ?
O80 V11 V4 42.2(2) . . ?
O50 V11 V4 42.0(2) . . ?
O1 V11 V4 115.3(2) . . ?
O11 V11 V4 115.4(2) . . ?
O63 V11 V22 112.6(3) . . ?
O80 V11 V22 39.3(2) . . ?
O50 V11 V22 117.1(2) . . ?
O1 V11 V22 40.7(2) . . ?
O11 V11 V22 125.0(2) . . ?
V4 V11 V22 79.16(8) . . ?
O63 V11 V21 114.4(3) . . ?
O80 V11 V21 115.1(2) . . ?
O50 V11 V21 37.6(2) . . ?
O1 V11 V21 122.0(2) . . ?
O11 V11 V21 41.0(2) . . ?
V4 V11 V21 77.12(7) . . ?
V22 V11 V21 132.62(8) . . ?
O56 V12 O37 108.5(4) . . ?
O56 V12 O14 104.3(4) . . ?
O37 V12 O14 84.1(3) . . ?
O56 V12 O57 104.7(4) . . ?
O37 V12 O57 146.6(3) . . ?
O14 V12 O57 91.2(3) . . ?
O56 V12 O9 106.4(4) . . ?
O37 V12 O9 90.1(3) . . ?
O14 V12 O9 149.0(3) . . ?
O57 V12 O9 77.2(3) . . ?
O56 V12 V19 108.9(3) . . ?
O37 V12 V19 42.1(2) . . ?
O14 V12 V19 42.2(2) . . ?
O57 V12 V19 127.5(2) . . ?
O9 V12 V19 127.4(2) . . ?
O56 V12 V7 114.9(3) . . ?
O37 V12 V7 119.4(2) . . ?
O14 V12 V7 121.1(2) . . ?
O57 V12 V7 38.6(2) . . ?
O9 V12 V7 39.1(2) . . ?
V19 V12 V7 136.22(8) . . ?
O19 V13 O30 106.3(4) . . ?
O19 V13 O55 106.5(4) . . ?
O30 V13 O55 84.4(3) . . ?
O19 V13 O17 104.9(4) . . ?
O30 V13 O17 91.7(3) . . ?
O55 V13 O17 148.2(3) . . ?
O19 V13 O23 106.8(4) . . ?
O30 V13 O23 146.7(3) . . ?
O55 V13 O23 90.3(3) . . ?
O17 V13 O23 75.8(3) . . ?
O19 V13 V6 110.3(3) . . ?
O30 V13 V6 42.1(2) . . ?
O55 V13 V6 42.4(2) . . ?
O17 V13 V6 127.6(2) . . ?
O23 V13 V6 126.0(2) . . ?
O84 V14 O74 109.9(4) . . ?
O84 V14 O52 107.9(4) . . ?
O74 V14 O52 142.2(3) . . ?
O84 V14 O27 105.9(4) . . ?
O74 V14 O27 78.7(3) . . ?
O52 V14 O27 90.7(3) . . ?
O84 V14 O71 105.9(4) . . ?
O74 V14 O71 90.6(3) . . ?
O52 V14 O71 79.5(3) . . ?
O27 V14 O71 148.1(3) . . ?
O84 V14 V18 111.4(3) . . ?
O74 V14 V18 38.6(2) . . ?
O52 V14 V18 123.3(2) . . ?
O27 V14 V18 40.2(2) . . ?
O71 V14 V18 124.4(2) . . ?
O84 V14 V23 110.2(3) . . ?
O74 V14 V23 123.6(3) . . ?
O52 V14 V23 38.6(2) . . ?
O27 V14 V23 124.4(2) . . ?
O71 V14 V23 40.9(2) . . ?
V18 V14 V23 138.42(8) . . ?
O43 V15 O21 109.8(4) . . ?
O43 V15 O70 109.0(4) . . ?
O21 V15 O70 84.1(3) . . ?
O43 V15 O32 109.7(4) . . ?
O21 V15 O32 140.4(3) . . ?
O70 V15 O32 79.6(3) . . ?
O43 V15 O29 109.4(4) . . ?
O21 V15 O29 79.9(3) . . ?
O70 V15 O29 141.5(3) . . ?
O32 V15 O29 90.9(3) . . ?
O43 V15 V16 113.0(3) . . ?
O21 V15 V16 42.3(2) . . ?
O70 V15 V16 42.0(2) . . ?
O32 V15 V16 115.5(2) . . ?
O29 V15 V16 116.4(2) . . ?
O43 V15 V20 113.1(3) . . ?
O21 V15 V20 39.0(2) . . ?
O70 V15 V20 117.2(2) . . ?
O32 V15 V20 123.6(2) . . ?
O29 V15 V20 41.1(2) . . ?
V16 V15 V20 78.93(8) . . ?
O43 V15 V2 114.7(3) . . ?
O21 V15 V2 115.4(2) . . ?
O70 V15 V2 38.6(2) . . ?
O32 V15 V2 40.9(2) . . ?
O29 V15 V2 122.7(2) . . ?
V16 V15 V2 77.45(8) . . ?
V20 V15 V2 131.80(9) . . ?
O68 V16 O70 106.0(4) . . ?
O68 V16 O21 109.1(4) . . ?
O70 V16 O21 84.1(3) . . ?
O68 V16 O18 106.0(4) . . ?
O70 V16 O18 90.5(3) . . ?
O21 V16 O18 144.6(3) . . ?
O68 V16 O78 106.4(4) . . ?
O70 V16 O78 147.2(3) . . ?
O21 V16 O78 89.5(3) . . ?
O18 V16 O78 76.4(3) . . ?
O68 V16 V15 110.4(4) . . ?
O70 V16 V15 42.8(2) . . ?
O21 V16 V15 41.5(2) . . ?
O18 V16 V15 126.6(3) . . ?
O78 V16 V15 125.8(2) . . ?
O59 V17 O31 106.7(4) . . ?
O59 V17 O4 107.2(4) . . ?
O31 V17 O4 84.3(3) . . ?
O59 V17 O25 106.5(4) . . ?
O31 V17 O25 89.0(3) . . ?
O4 V17 O25 146.2(3) . . ?
O59 V17 O12 107.8(4) . . ?
O31 V17 O12 145.2(3) . . ?
O4 V17 O12 90.3(3) . . ?
O25 V17 O12 76.6(3) . . ?
O59 V17 V5 109.2(3) . . ?
O31 V17 V5 42.5(2) . . ?
O4 V17 V5 42.1(2) . . ?
O25 V17 V5 125.9(2) . . ?
O12 V17 V5 126.4(2) . . ?
O59 V17 V28 115.3(3) . . ?
O31 V17 V28 118.7(2) . . ?
O4 V17 V28 120.2(2) . . ?
O25 V17 V28 38.4(2) . . ?
O12 V17 V28 38.5(2) . . ?
V5 V17 V28 135.45(8) . . ?
O64 V18 O62 110.0(4) . . ?
O64 V18 O74 112.7(4) . . ?
O62 V18 O74 83.8(3) . . ?
O64 V18 O27 109.9(4) . . ?
O62 V18 O27 140.0(3) . . ?
O74 V18 O27 79.1(3) . . ?
O64 V18 O2 109.2(4) . . ?
O62 V18 O2 78.9(3) . . ?
O74 V18 O2 138.0(3) . . ?
O27 V18 O2 90.1(3) . . ?
O64 V18 V3 117.3(4) . . ?
O62 V18 V3 41.9(2) . . ?
O74 V18 V3 42.0(2) . . ?
O27 V18 V3 114.1(2) . . ?
O2 V18 V3 112.9(2) . . ?
O64 V18 V26 114.0(3) . . ?
O62 V18 V26 38.7(2) . . ?
O74 V18 V26 114.9(2) . . ?
O27 V18 V26 121.6(2) . . ?
O2 V18 V26 40.3(2) . . ?
V3 V18 V26 76.68(7) . . ?
O64 V18 V14 116.0(3) . . ?
O62 V18 V14 115.6(2) . . ?
O74 V18 V14 38.3(2) . . ?
O27 V18 V14 40.9(2) . . ?
O2 V18 V14 121.3(2) . . ?
V3 V18 V14 77.06(8) . . ?
V26 V18 V14 129.74(9) . . ?
O42 V19 O37 108.9(4) . . ?
O42 V19 O14 109.5(4) . . ?
O37 V19 O14 84.6(3) . . ?
O42 V19 O33 109.7(4) . . ?
O37 V19 O33 80.0(3) . . ?
O14 V19 O33 140.7(3) . . ?
O42 V19 O45 108.8(4) . . ?
O37 V19 O45 142.1(3) . . ?
O14 V19 O45 78.8(3) . . ?
O33 V19 O45 91.7(3) . . ?
O42 V19 V12 112.9(3) . . ?
O37 V19 V12 42.3(2) . . ?
O14 V19 V12 42.5(2) . . ?
O33 V19 V12 116.1(2) . . ?
O45 V19 V12 115.9(2) . . ?
O42 V19 V22 114.1(3) . . ?
O37 V19 V22 38.9(2) . . ?
O14 V19 V22 116.4(2) . . ?
O33 V19 V22 41.1(2) . . ?
O45 V19 V22 124.0(2) . . ?
V12 V19 V22 78.22(7) . . ?
O42 V19 V24 114.6(3) . . ?
O37 V19 V24 115.9(2) . . ?
O14 V19 V24 37.9(2) . . ?
O33 V19 V24 122.7(2) . . ?
O45 V19 V24 40.9(2) . . ?
V12 V19 V24 77.57(7) . . ?
V22 V19 V24 130.90(8) . . ?
O72 V20 O21 108.0(4) . . ?
O72 V20 O4 109.8(4) . . ?
O21 V20 O4 142.2(3) . . ?
O72 V20 O39 106.9(4) . . ?
O21 V20 O39 88.9(3) . . ?
O4 V20 O39 79.3(3) . . ?
O72 V20 O29 108.0(4) . . ?
O21 V20 O29 79.9(3) . . ?
O4 V20 O29 89.5(3) . . ?
O39 V20 O29 145.1(3) . . ?
O72 V20 V15 111.0(3) . . ?
O21 V20 V15 38.5(2) . . ?
O4 V20 V15 123.6(2) . . ?
O39 V20 V15 122.1(2) . . ?
O29 V20 V15 41.6(2) . . ?
O72 V20 V5 111.4(3) . . ?
O21 V20 V5 122.8(3) . . ?
O4 V20 V5 38.5(2) . . ?
O39 V20 V5 41.0(2) . . ?
O29 V20 V5 122.5(2) . . ?
V15 V20 V5 137.55(8) . . ?
O44 V21 O50 108.7(4) . . ?
O44 V21 O30 110.3(4) . . ?
O50 V21 O30 141.0(3) . . ?
O44 V21 O35 105.5(4) . . ?
O50 V21 O35 91.1(3) . . ?
O30 V21 O35 79.2(3) . . ?
O44 V21 O11 106.3(4) . . ?
O50 V21 O11 78.0(3) . . ?
O30 V21 O11 90.6(3) . . ?
O35 V21 O11 148.2(3) . . ?
O44 V21 V6 111.3(3) . . ?
O50 V21 V6 123.6(2) . . ?
O30 V21 V6 38.5(2) . . ?
O35 V21 V6 40.8(2) . . ?
O11 V21 V6 124.4(2) . . ?
O44 V21 V11 111.6(3) . . ?
O50 V21 V11 37.7(2) . . ?
O30 V21 V11 122.2(2) . . ?
O35 V21 V11 123.6(2) . . ?
O11 V21 V11 40.3(2) . . ?
V6 V21 V11 137.10(8) . . ?
O58 V22 O37 108.7(4) . . ?
O58 V22 O80 109.3(4) . . ?
O37 V22 O80 142.0(3) . . ?
O58 V22 O1 105.6(4) . . ?
O37 V22 O1 90.1(3) . . ?
O80 V22 O1 79.6(3) . . ?
O58 V22 O33 108.6(4) . . ?
O37 V22 O33 78.8(3) . . ?
O80 V22 O33 89.5(3) . . ?
O1 V22 O33 145.8(3) . . ?
O58 V22 V11 108.7(3) . . ?
O37 V22 V11 125.0(2) . . ?
O80 V22 V11 38.5(2) . . ?
O1 V22 V11 41.5(2) . . ?
O33 V22 V11 123.7(2) . . ?
O58 V22 V19 113.0(3) . . ?
O37 V22 V19 38.3(2) . . ?
O80 V22 V19 122.1(2) . . ?
O1 V22 V19 122.5(2) . . ?
O33 V22 V19 40.5(2) . . ?
V11 V22 V19 138.33(8) . . ?
O83 V23 O52 111.1(4) . . ?
O83 V23 O54 109.0(4) . . ?
O52 V23 O54 83.2(3) . . ?
O83 V23 O15 108.6(4) . . ?
O52 V23 O15 140.1(3) . . ?
O54 V23 O15 79.9(3) . . ?
O83 V23 O71 109.1(4) . . ?
O52 V23 O71 79.8(3) . . ?
O54 V23 O71 141.7(3) . . ?
O15 V23 O71 91.6(3) . . ?
O83 V23 V25 116.0(3) . . ?
O52 V23 V25 41.5(2) . . ?
O54 V23 V25 41.7(2) . . ?
O15 V23 V25 114.2(2) . . ?
O71 V23 V25 114.7(2) . . ?
O83 V23 V2 113.4(3) . . ?
O52 V23 V2 114.7(2) . . ?
O54 V23 V2 38.4(2) . . ?
O15 V23 V2 41.6(2) . . ?
O71 V23 V2 124.2(2) . . ?
V25 V23 V2 76.36(7) . . ?
O83 V23 V14 114.5(3) . . ?
O52 V23 V14 38.6(2) . . ?
O54 V23 V14 116.0(2) . . ?
O15 V23 V14 123.6(2) . . ?
O71 V23 V14 41.2(2) . . ?
V25 V23 V14 77.13(7) . . ?
V2 V23 V14 131.55(8) . . ?
O65 V24 O14 107.2(4) . . ?
O65 V24 O7 107.4(4) . . ?
O14 V24 O7 145.4(3) . . ?
O65 V24 O45 105.9(4) . . ?
O14 V24 O45 79.0(3) . . ?
O7 V24 O45 93.0(3) . . ?
O65 V24 O36 105.3(4) . . ?
O14 V24 O36 89.6(3) . . ?
O7 V24 O36 79.9(3) . . ?
O45 V24 O36 148.7(3) . . ?
O65 V24 V10 110.1(3) . . ?
O14 V24 V10 124.0(2) . . ?
O7 V24 V10 38.8(2) . . ?
O45 V24 V10 126.3(2) . . ?
O36 V24 V10 41.1(2) . . ?
O65 V24 V19 111.2(3) . . ?
O14 V24 V19 37.8(2) . . ?
O7 V24 V19 126.2(2) . . ?
O45 V24 V19 41.3(2) . . ?
O36 V24 V19 122.2(2) . . ?
V10 V24 V19 138.65(8) . . ?
O47 V25 O52 106.3(4) . . ?
O47 V25 O54 105.2(4) . . ?
O52 V25 O54 84.8(3) . . ?
O47 V25 O16 105.7(4) . . ?
O52 V25 O16 90.8(3) . . ?
O54 V25 O16 148.8(3) . . ?
O47 V25 O3 104.0(4) . . ?
O52 V25 O3 149.5(3) . . ?
O54 V25 O3 91.3(3) . . ?
O16 V25 O3 77.0(3) . . ?
O47 V25 V23 110.3(3) . . ?
O52 V25 V23 42.2(2) . . ?
O54 V25 V23 42.6(2) . . ?
O16 V25 V23 126.7(2) . . ?
O3 V25 V23 127.8(2) . . ?
O47 V25 V28 110.3(3) . . ?
O52 V25 V28 122.9(2) . . ?
O54 V25 V28 123.8(2) . . ?
O16 V25 V28 38.0(2) . . ?
O3 V25 V28 39.1(2) . . ?
V23 V25 V28 139.40(9) . . ?
O46 V26 O31 107.3(4) . . ?
O46 V26 O62 107.8(4) . . ?
O31 V26 O62 144.8(3) . . ?
O46 V26 O2 105.0(4) . . ?
O31 V26 O2 90.7(3) . . ?
O62 V26 O2 79.3(3) . . ?
O46 V26 O51 104.8(4) . . ?
O31 V26 O51 79.7(3) . . ?
O62 V26 O51 92.5(3) . . ?
O2 V26 O51 150.2(3) . . ?
O46 V26 V18 109.8(3) . . ?
O31 V26 V18 124.4(2) . . ?
O62 V26 V18 38.7(2) . . ?
O2 V26 V18 40.6(2) . . ?
O51 V26 V18 126.5(2) . . ?
O46 V26 V5 110.7(3) . . ?
O31 V26 V5 38.3(2) . . ?
O62 V26 V5 125.5(2) . . ?
O2 V26 V5 123.9(2) . . ?
O51 V26 V5 41.3(2) . . ?
V18 V26 V5 139.43(8) . . ?
O41 V27 O7 105.7(4) . . ?
O41 V27 O10 105.9(4) . . ?
O7 V27 O10 82.8(3) . . ?
O41 V27 O28 106.7(4) . . ?
O7 V27 O28 147.5(3) . . ?
O10 V27 O28 91.2(3) . . ?
O41 V27 O24 106.8(4) . . ?
O7 V27 O24 91.0(3) . . ?
O10 V27 O24 147.2(3) . . ?
O28 V27 O24 76.9(3) . . ?
O41 V27 V10 109.5(3) . . ?
O7 V27 V10 41.6(2) . . ?
O10 V27 V10 41.3(2) . . ?
O28 V27 V10 126.1(2) . . ?
O24 V27 V10 126.1(2) . . ?
O41 V27 V8 114.5(3) . . ?
O7 V27 V8 122.0(2) . . ?
O10 V27 V8 121.2(2) . . ?
O28 V27 V8 38.1(2) . . ?
O24 V27 V8 39.1(2) . . ?
V10 V27 V8 135.95(8) . . ?
O22 V28 O16 106.3(4) . . ?
O22 V28 O25 106.8(4) . . ?
O16 V28 O25 92.7(3) . . ?
O22 V28 O12 107.6(4) . . ?
O16 V28 O12 146.0(4) . . ?
O25 V28 O12 78.4(3) . . ?
O22 V28 O3 106.0(4) . . ?
O16 V28 O3 77.8(3) . . ?
O25 V28 O3 147.2(3) . . ?
O12 V28 O3 92.0(3) . . ?
O22 V28 V25 112.2(3) . . ?
O16 V28 V25 38.3(2) . . ?
O25 V28 V25 123.4(2) . . ?
O12 V28 V25 123.4(2) . . ?
O3 V28 V25 39.6(2) . . ?
O22 V28 V17 115.8(3) . . ?
O16 V28 V17 122.1(2) . . ?
O25 V28 V17 39.3(2) . . ?
O12 V28 V17 39.4(2) . . ?
O3 V28 V17 122.3(2) . . ?
V25 V28 V17 131.99(8) . . ?
O11 As1 O20 101.4(3) . . ?
O11 As1 O17 100.1(3) . . ?
O20 As1 O17 99.2(3) . . ?
O27 As2 O49 99.3(3) . . ?
O27 As2 O16 98.5(4) . . ?
O49 As2 O16 98.3(3) . . ?
O9 As3 O1 99.2(3) . . ?
O9 As3 O20 99.2(3) . . ?
O1 As3 O20 97.5(3) . . ?
O39 As4 O78 99.7(3) . . ?
O39 As4 O77 99.4(3) . . ?
O78 As4 O77 98.4(4) . . ?
O69 As5 O5 98.7(4) . . ?
O69 As5 O28 99.0(4) . . ?
O5 As5 O28 99.9(4) . . ?
O35 As6 O40 98.1(3) . . ?
O35 As6 O69 99.4(4) . . ?
O40 As6 O69 99.1(4) . . ?
O32 As7 O3 98.8(4) . . ?
O32 As7 O8 100.0(4) . . ?
O3 As7 O8 99.6(3) . . ?
O36 As8 O57 98.4(4) . . ?
O36 As8 O48 98.9(4) . . ?
O57 As8 O48 99.6(4) . . ?
O23 As9 O60 98.2(4) . . ?
O23 As9 O48 99.5(4) . . ?
O60 As9 O48 98.3(4) . . ?
O71 As10 O38 98.6(4) . . ?
O71 As10 O75 98.7(4) . . ?
O38 As10 O75 98.8(4) . . ?
O34 As11 O51 99.1(3) . . ?
O34 As11 O77 98.5(4) . . ?
O51 As11 O77 100.6(4) . . ?
O15 As12 O18 99.7(4) . . ?
O15 As12 O75 98.6(4) . . ?
O18 As12 O75 100.0(4) . . ?
O8 As13 O29 98.3(4) . . ?
O8 As13 O12 98.9(3) . . ?
O29 As13 O12 99.9(4) . . ?
O24 As14 O45 100.2(4) . . ?
O24 As14 O53 99.5(4) . . ?
O45 As14 O53 99.5(4) . . ?
O2 As15 O49 99.8(3) . . ?
O2 As15 O25 100.1(4) . . ?
O49 As15 O25 99.7(3) . . ?
O33 As16 O13 99.4(3) . . ?
O33 As16 O53 98.7(3) . . ?
O13 As16 O53 97.5(4) . . ?
As3 O1 V22 123.5(4) . . ?
As3 O1 V11 138.4(4) . . ?
V22 O1 V11 97.8(3) . . ?
As15 O2 V26 123.5(4) . . ?
As15 O2 V18 137.3(4) . . ?
V26 O2 V18 99.1(3) . . ?
As7 O3 V28 135.3(4) . . ?
As7 O3 V25 123.3(4) . . ?
V28 O3 V25 101.4(3) . . ?
V5 O4 V17 95.2(3) . . ?
V5 O4 V20 102.5(4) . . ?
V17 O4 V20 146.7(4) . . ?
As5 O5 V9 123.6(4) . . ?
As5 O5 V6 137.1(4) . . ?
V9 O5 V6 98.9(3) . . ?
V10 O7 V27 96.7(4) . . ?
V10 O7 V24 102.1(4) . . ?
V27 O7 V24 143.4(4) . . ?
As13 O8 As7 131.4(5) . . ?
As3 O9 V7 133.7(4) . . ?
As3 O9 V12 123.8(4) . . ?
V7 O9 V12 101.0(3) . . ?
V10 O10 V9 104.0(4) . . ?
V10 O10 V27 96.4(3) . . ?
V9 O10 V27 144.2(4) . . ?
As1 O11 V11 134.7(4) . . ?
As1 O11 V21 125.6(4) . . ?
V11 O11 V21 98.7(3) . . ?
As13 O12 V28 136.4(4) . . ?
As13 O12 V17 121.3(4) . . ?
V28 O12 V17 102.1(3) . . ?
As16 O13 V8 136.4(4) . . ?
As16 O13 V4 119.4(4) . . ?
V8 O13 V4 103.9(4) . . ?
V19 O14 V24 104.3(4) . . ?
V19 O14 V12 95.3(3) . . ?
V24 O14 V12 145.9(4) . . ?
As12 O15 V23 137.7(4) . . ?
As12 O15 V2 124.5(4) . . ?
V23 O15 V2 97.6(3) . . ?
As2 O16 V28 134.7(4) . . ?
As2 O16 V25 121.4(4) . . ?
V28 O16 V25 103.7(3) . . ?
As1 O17 V7 133.5(4) . . ?
As1 O17 V13 122.5(4) . . ?
V7 O17 V13 104.0(3) . . ?
As12 O18 V1 134.8(5) . . ?
As12 O18 V16 122.3(5) . . ?
V1 O18 V16 102.9(3) . . ?
As1 O20 As3 132.8(4) . . ?
V15 O21 V20 102.5(4) . . ?
V15 O21 V16 96.2(3) . . ?
V20 O21 V16 148.6(4) . . ?
As9 O23 V7 134.4(4) . . ?
As9 O23 V13 121.9(4) . . ?
V7 O23 V13 103.6(3) . . ?
As14 O24 V8 134.4(4) . . ?
As14 O24 V27 124.4(4) . . ?
V8 O24 V27 101.1(3) . . ?
As15 O25 V28 134.4(4) . . ?
As15 O25 V17 123.1(4) . . ?
V28 O25 V17 102.3(3) . . ?
V10 O26 Ni4 149.5(5) . . ?
As2 O27 V18 137.9(4) . . ?
As2 O27 V14 122.9(4) . . ?
V18 O27 V14 98.9(4) . . ?
As5 O28 V8 134.3(4) . . ?
As5 O28 V27 122.4(4) . . ?
V8 O28 V27 103.3(4) . . ?
As13 O29 V20 124.5(4) . . ?
As13 O29 V15 138.0(4) . . ?
V20 O29 V15 97.4(3) . . ?
V13 O30 V21 145.2(4) . . ?
V13 O30 V6 96.4(3) . . ?
V21 O30 V6 103.1(3) . . ?
V17 O31 V26 148.1(4) . . ?
V17 O31 V5 95.2(3) . . ?
V26 O31 V5 103.4(4) . . ?
As7 O32 V15 136.8(4) . . ?
As7 O32 V2 124.2(4) . . ?
V15 O32 V2 98.5(3) . . ?
As16 O33 V19 138.5(4) . . ?
As16 O33 V22 122.7(4) . . ?
V19 O33 V22 98.4(3) . . ?
As11 O34 V1 135.1(4) . . ?
As11 O34 V3 122.5(4) . . ?
V1 O34 V3 102.1(3) . . ?
As6 O35 V21 124.8(4) . . ?
As6 O35 V6 136.3(4) . . ?
V21 O35 V6 98.6(3) . . ?
As8 O36 V10 137.5(4) . . ?
As8 O36 V24 125.3(4) . . ?
V10 O36 V24 97.2(3) . . ?
V19 O37 V12 95.6(3) . . ?
V19 O37 V22 102.8(3) . . ?
V12 O37 V22 146.0(4) . . ?
As10 O38 V1 135.8(4) . . ?
As10 O38 V3 121.2(4) . . ?
V1 O38 V3 102.8(3) . . ?
As4 O39 V20 123.7(4) . . ?
As4 O39 V5 137.8(4) . . ?
V20 O39 V5 98.5(3) . . ?
As6 O40 V8 134.9(4) . . ?
As6 O40 V4 122.2(4) . . ?
V8 O40 V4 102.7(3) . . ?
As14 O45 V24 124.7(4) . . ?
As14 O45 V19 136.7(4) . . ?
V24 O45 V19 97.9(3) . . ?
V25 O47 Ni4 148.5(5) . . ?
As8 O48 As9 131.7(4) . . ?
As15 O49 As2 130.3(4) . . ?
V21 O50 V4 146.6(4) . . ?
V21 O50 V11 104.7(4) . . ?
V4 O50 V11 95.9(3) . . ?
As11 O51 V26 124.9(4) . . ?
As11 O51 V5 135.7(4) . . ?
V26 O51 V5 97.8(3) . . ?
V25 O52 V14 145.4(4) . . ?
V25 O52 V23 96.3(3) . . ?
V14 O52 V23 102.7(4) . . ?
As14 O53 As16 132.2(4) . . ?
V2 O54 V25 143.3(4) . . ?
V2 O54 V23 102.4(4) . . ?
V25 O54 V23 95.6(3) . . ?
V13 O55 V9 143.6(5) . . ?
V13 O55 V6 95.5(3) . . ?
V9 O55 V6 102.3(3) . . ?
As8 O57 V7 135.0(4) . . ?
As8 O57 V12 122.4(4) . . ?
V7 O57 V12 102.6(3) . . ?
As9 O60 V10 137.7(4) . . ?
As9 O60 V9 123.8(4) . . ?
V10 O60 V9 98.1(3) . . ?
V3 O62 V26 142.5(4) . . ?
V3 O62 V18 96.1(3) . . ?
V26 O62 V18 102.6(4) . . ?
As5 O69 As6 132.7(5) . . ?
V16 O70 V2 145.7(5) . . ?
V16 O70 V15 95.2(3) . . ?
V2 O70 V15 102.4(4) . . ?
As10 O71 V23 137.3(4) . . ?
As10 O71 V14 124.3(4) . . ?
V23 O71 V14 97.9(4) . . ?
V14 O74 V3 144.8(5) . . ?
V14 O74 V18 103.1(4) . . ?
V3 O74 V18 95.7(3) . . ?
As12 O75 As10 131.2(4) . . ?
As4 O77 As11 131.7(4) . . ?
As4 O78 V1 135.0(5) . . ?
As4 O78 V16 121.8(4) . . ?
V1 O78 V16 102.7(3) . . ?
V11 O80 V22 102.3(4) . . ?
V11 O80 V4 96.6(3) . . ?
V22 O80 V4 149.0(4) . . ?
O86 N11 O85' 166(4) . . ?
O86 N11 O87 120.0(19) . . ?
O85' N11 O87 70(3) . . ?
O86 N11 O85 116(2) . . ?
O85' N11 O85 63(3) . . ?
O87 N11 O85 116.1(19) . . ?
O86 N11 O87' 83(3) . . ?
O85' N11 O87' 83(4) . . ?
O87 N11 O87' 127(4) . . ?
O85 N11 O87' 88(3) . . ?
O86 N11 O86' 60(3) . . ?
O85' N11 O86' 129(5) . . ?
O87 N11 O86' 60(3) . . ?
O85 N11 O86' 148(4) . . ?
O87' N11 O86' 121(5) . . ?
N11 O85' O87' 51(3) . . ?
N11 O87' O85' 46(3) . . ?
O89 N12 O89' 94(2) . . ?
O89 N12 O90 119.7(13) . . ?
O89' N12 O90 76.0(18) . . ?
O89 N12 O88 115.8(13) . . ?
O89' N12 O88 117.0(15) . . ?
O90 N12 O88 121.6(16) . . ?
O89 N12 O90' 103(2) . . ?
O89' N12 O90' 114.9(14) . . ?
O90 N12 O90' 41.0(15) . . ?
O88 N12 O90' 110.2(14) . . ?
N28 Ni1 N25 95.8(6) . . ?
N28 Ni1 N14 91.5(6) . . ?
N25 Ni1 N14 80.7(5) . . ?
N28 Ni1 N27 83.4(6) . . ?
N25 Ni1 N27 97.0(6) . . ?
N14 Ni1 N27 174.2(5) . . ?
N28 Ni1 N26 169.6(6) . . ?
N25 Ni1 N26 92.7(5) . . ?
N14 Ni1 N26 95.7(5) . . ?
N27 Ni1 N26 89.7(5) . . ?
N28 Ni1 N1 94.1(6) . . ?
N25 Ni1 N1 167.3(5) . . ?
N14 Ni1 N1 91.1(5) . . ?
N27 Ni1 N1 92.1(6) . . ?
N26 Ni1 N1 78.4(5) . . ?
N2 Ni2 N5 92.6(4) . . ?
N2 Ni2 N20 80.7(5) . . ?
N5 Ni2 N20 96.3(5) . . ?
N2 Ni2 N3 95.9(4) . . ?
N5 Ni2 N3 169.5(5) . . ?
N20 Ni2 N3 91.1(5) . . ?
N2 Ni2 N4 168.6(4) . . ?
N5 Ni2 N4 79.6(4) . . ?
N20 Ni2 N4 91.8(5) . . ?
N3 Ni2 N4 92.8(4) . . ?
N2 Ni2 N15 91.7(5) . . ?
N5 Ni2 N15 93.5(5) . . ?
N20 Ni2 N15 167.8(5) . . ?
N3 Ni2 N15 80.1(5) . . ?
N4 Ni2 N15 97.0(5) . . ?
N17 Ni3 N21 92.1(5) . . ?
N17 Ni3 N6 170.4(5) . . ?
N21 Ni3 N6 94.9(4) . . ?
N17 Ni3 N7 93.5(5) . . ?
N21 Ni3 N7 171.9(4) . . ?
N6 Ni3 N7 80.3(4) . . ?
N17 Ni3 N22 94.0(5) . . ?
N21 Ni3 N22 81.7(4) . . ?
N6 Ni3 N22 93.4(4) . . ?
N7 Ni3 N22 92.1(5) . . ?
N17 Ni3 N19 82.2(4) . . ?
N21 Ni3 N19 92.1(4) . . ?
N6 Ni3 N19 91.0(4) . . ?
N7 Ni3 N19 94.5(4) . . ?
N22 Ni3 N19 172.7(5) . . ?
N9 Ni4 O26 92.6(4) . . ?
N9 Ni4 N18 177.7(5) . . ?
O26 Ni4 N18 87.6(4) . . ?
N9 Ni4 N16 82.9(5) . . ?
O26 Ni4 N16 91.5(5) . . ?
N18 Ni4 N16 99.4(5) . . ?
N9 Ni4 N8 94.9(4) . . ?
O26 Ni4 N8 89.6(4) . . ?
N18 Ni4 N8 82.8(5) . . ?
N16 Ni4 N8 177.6(5) . . ?
N9 Ni4 O47 92.1(4) . . ?
O26 Ni4 O47 174.2(3) . . ?
N18 Ni4 O47 87.8(4) . . ?
N16 Ni4 O47 85.8(4) . . ?
N8 Ni4 O47 93.3(4) . . ?
N24 Ni5 N29 84.7(6) . . ?
N24 Ni5 N23 173.7(6) . . ?
N29 Ni5 N23 90.7(6) . . ?
N24 Ni5 N30 93.2(6) . . ?
N29 Ni5 N30 170.5(6) . . ?
N23 Ni5 N30 92.1(6) . . ?
N24 Ni5 N13 93.7(6) . . ?
N29 Ni5 N13 90.9(6) . . ?
N23 Ni5 N13 90.6(6) . . ?
N30 Ni5 N13 80.0(6) . . ?
N24 Ni5 N10 95.7(5) . . ?
N29 Ni5 N10 99.2(5) . . ?
N23 Ni5 N10 80.9(5) . . ?
N30 Ni5 N10 90.2(5) . . ?
N13 Ni5 N10 166.8(5) . . ?
C21 N1 Ni1 110.4(9) . . ?
C21 N1 H1A 109.6 . . ?
Ni1 N1 H1A 109.6 . . ?
C21 N1 H1B 109.6 . . ?
Ni1 N1 H1B 109.6 . . ?
H1A N1 H1B 108.1 . . ?
C24 N2 Ni2 110.6(9) . . ?
C24 N2 H2A 109.5 . . ?
Ni2 N2 H2A 109.5 . . ?
C24 N2 H2B 109.5 . . ?
Ni2 N2 H2B 109.5 . . ?
H2A N2 H2B 108.1 . . ?
C35 N3 Ni2 109.4(7) . . ?
C35 N3 H3A 109.8 . . ?
Ni2 N3 H3A 109.8 . . ?
C35 N3 H3B 109.8 . . ?
Ni2 N3 H3B 109.8 . . ?
H3A N3 H3B 108.3 . . ?
C7 N4 Ni2 110.6(8) . . ?
C7 N4 H4A 109.5 . . ?
Ni2 N4 H4A 109.5 . . ?
C7 N4 H4B 109.5 . . ?
Ni2 N4 H4B 109.5 . . ?
H4A N4 H4B 108.1 . . ?
C8 N5 Ni2 111.5(8) . . ?
C8 N5 H5A 109.3 . . ?
Ni2 N5 H5A 109.3 . . ?
C8 N5 H5B 109.3 . . ?
Ni2 N5 H5B 109.3 . . ?
H5A N5 H5B 108.0 . . ?
C32 N6 Ni3 110.1(9) . . ?
C32 N6 H6A 109.6 . . ?
Ni3 N6 H6A 109.6 . . ?
C32 N6 H6B 109.6 . . ?
Ni3 N6 H6B 109.6 . . ?
H6A N6 H6B 108.2 . . ?
C9 N7 Ni3 108.6(8) . . ?
C9 N7 H7A 110.0 . . ?
Ni3 N7 H7A 110.0 . . ?
C9 N7 H7B 110.0 . . ?
Ni3 N7 H7B 110.0 . . ?
H7A N7 H7B 108.4 . . ?
C13 N8 Ni4 107.7(7) . . ?
C13 N8 H8A 110.2 . . ?
Ni4 N8 H8A 110.2 . . ?
C13 N8 H8B 110.2 . . ?
Ni4 N8 H8B 110.2 . . ?
H8A N8 H8B 108.5 . . ?
C18 N9 Ni4 107.4(10) . . ?
C18 N9 H9A 110.2 . . ?
Ni4 N9 H9A 110.2 . . ?
C18 N9 H9B 110.2 . . ?
Ni4 N9 H9B 110.2 . . ?
H9A N9 H9B 108.5 . . ?
C4 N10 Ni5 110.0(9) . . ?
C4 N10 H10A 109.7 . . ?
Ni5 N10 H10A 109.7 . . ?
C4 N10 H10B 109.7 . . ?
Ni5 N10 H10B 109.7 . . ?
H10A N10 H10B 108.2 . . ?
C42 N13 Ni5 109.5(14) . . ?
C42 N13 H13A 109.8 . . ?
Ni5 N13 H13A 109.8 . . ?
C42 N13 H13B 109.8 . . ?
Ni5 N13 H13B 109.8 . . ?
H13A N13 H13B 108.2 . . ?
C25 N14 Ni1 108.8(9) . . ?
C25 N14 H14A 109.9 . . ?
Ni1 N14 H14A 109.9 . . ?
C25 N14 H14B 109.9 . . ?
Ni1 N14 H14B 109.9 . . ?
H14A N14 H14B 108.3 . . ?
C36 N15 Ni2 111.4(9) . . ?
C36 N15 H15A 109.4 . . ?
Ni2 N15 H15A 109.4 . . ?
C36 N15 H15B 109.4 . . ?
Ni2 N15 H15B 109.4 . . ?
H15A N15 H15B 108.0 . . ?
C17 N16 Ni4 108.2(11) . . ?
C17 N16 H16A 110.1 . . ?
Ni4 N16 H16A 110.1 . . ?
C17 N16 H16B 110.1 . . ?
Ni4 N16 H16B 110.1 . . ?
H16A N16 H16B 108.4 . . ?
C10 N17 Ni3 109.0(9) . . ?
C10 N17 H17A 109.9 . . ?
Ni3 N17 H17A 109.9 . . ?
C10 N17 H17B 109.9 . . ?
Ni3 N17 H17B 109.9 . . ?
H17A N17 H17B 108.3 . . ?
C27 N18 Ni4 112.0(9) . . ?
C27 N18 H18A 109.2 . . ?
Ni4 N18 H18A 109.2 . . ?
C27 N18 H18B 109.2 . . ?
Ni4 N18 H18B 109.2 . . ?
H18A N18 H18B 107.9 . . ?
C12 N19 Ni3 106.4(10) . . ?
C12 N19 H19A 110.4 . . ?
Ni3 N19 H19A 110.4 . . ?
C12 N19 H19B 110.4 . . ?
Ni3 N19 H19B 110.4 . . ?
H19A N19 H19B 108.6 . . ?
C20 N20 Ni2 108.9(10) . . ?
C20 N20 H20A 109.9 . . ?
Ni2 N20 H20A 109.9 . . ?
C20 N20 H20B 109.9 . . ?
Ni2 N20 H20B 109.9 . . ?
H20A N20 H20B 108.3 . . ?
C1 N21 Ni3 107.9(9) . . ?
C1 N21 H21A 110.1 . . ?
Ni3 N21 H21A 110.1 . . ?
C1 N21 H21B 110.1 . . ?
Ni3 N21 H21B 110.1 . . ?
H21A N21 H21B 108.4 . . ?
C2 N22 Ni3 109.0(8) . . ?
C2 N22 H22A 109.9 . . ?
Ni3 N22 H22A 109.9 . . ?
C2 N22 H22B 109.9 . . ?
Ni3 N22 H22B 109.9 . . ?
H22A N22 H22B 108.3 . . ?
C5 N23 Ni5 108.8(10) . . ?
C5 N23 H23A 109.9 . . ?
Ni5 N23 H23A 109.9 . . ?
C5 N23 H23B 109.9 . . ?
Ni5 N23 H23B 109.9 . . ?
H23A N23 H23B 108.3 . . ?
C28 N24 Ni5 103.4(12) . . ?
C28 N24 H24A 111.1 . . ?
Ni5 N24 H24A 111.1 . . ?
C28 N24 H24B 111.1 . . ?
Ni5 N24 H24B 111.1 . . ?
H24A N24 H24B 109.1 . . ?
C16 N25 Ni1 110.5(10) . . ?
C16 N25 H25A 109.5 . . ?
Ni1 N25 H25A 109.5 . . ?
C16 N25 H25B 109.5 . . ?
Ni1 N25 H25B 109.5 . . ?
H25A N25 H25B 108.1 . . ?
C23 N26 Ni1 110.2(10) . . ?
C23 N26 H26A 109.6 . . ?
Ni1 N26 H26A 109.6 . . ?
C23 N26 H26B 109.6 . . ?
Ni1 N26 H26B 109.6 . . ?
H26A N26 H26B 108.1 . . ?
C39 N27 Ni1 106.7(8) . . ?
C39 N27 H27A 110.4 . . ?
Ni1 N27 H27A 110.4 . . ?
C39 N27 H27B 110.4 . . ?
Ni1 N27 H27B 110.4 . . ?
H27A N27 H27B 108.6 . . ?
C33 N28 Ni1 110.1(11) . . ?
C33 N28 H28A 109.6 . . ?
Ni1 N28 H28A 109.6 . . ?
C33 N28 H28B 109.6 . . ?
Ni1 N28 H28B 109.6 . . ?
H28A N28 H28B 108.2 . . ?
C30 N29 Ni5 106.3(12) . . ?
C30 N29 H29A 110.5 . . ?
Ni5 N29 H29A 110.5 . . ?
C30 N29 H29B 110.5 . . ?
Ni5 N29 H29B 110.5 . . ?
H29A N29 H29B 108.7 . . ?
C43 N30 Ni5 113.2(16) . . ?
C43 N30 H30A 108.9 . . ?
Ni5 N30 H30A 108.9 . . ?
C43 N30 H30B 108.9 . . ?
Ni5 N30 H30B 108.9 . . ?
H30A N30 H30B 107.8 . . ?
N21 C1 C2 108.4(12) . . ?
N21 C1 H1C 110.0 . . ?
C2 C1 H1C 110.0 . . ?
N21 C1 H1D 110.0 . . ?
C2 C1 H1D 110.0 . . ?
H1C C1 H1D 108.4 . . ?
N22 C2 C3 112.5(13) . . ?
N22 C2 C1 107.3(11) . . ?
C3 C2 C1 110.9(14) . . ?
N22 C2 H2 108.7 . . ?
C3 C2 H2 108.7 . . ?
C1 C2 H2 108.7 . . ?
C2 C3 H3C 109.5 . . ?
C2 C3 H3D 109.5 . . ?
H3C C3 H3D 109.5 . . ?
C2 C3 H3E 109.5 . . ?
H3C C3 H3E 109.5 . . ?
H3D C3 H3E 109.5 . . ?
N10 C4 C5 114.8(13) . . ?
N10 C4 C6 116.2(14) . . ?
C5 C4 C6 113.3(13) . . ?
N10 C4 H4 103.4 . . ?
C5 C4 H4 103.4 . . ?
C6 C4 H4 103.4 . . ?
C4 C5 N23 112.3(12) . . ?
C4 C5 H5C 109.1 . . ?
N23 C5 H5C 109.1 . . ?
C4 C5 H5D 109.1 . . ?
N23 C5 H5D 109.1 . . ?
H5C C5 H5D 107.9 . . ?
C4 C6 H6C 109.5 . . ?
C4 C6 H6D 109.5 . . ?
H6C C6 H6D 109.5 . . ?
C4 C6 H6E 109.5 . . ?
H6C C6 H6E 109.5 . . ?
H6D C6 H6E 109.5 . . ?
C37 C7 N4 111.5(16) . . ?
C37 C7 C8 115.6(16) . . ?
N4 C7 C8 106.7(12) . . ?
C37 C7 H7 107.6 . . ?
N4 C7 H7 107.6 . . ?
C8 C7 H7 107.6 . . ?
N5 C8 C7 111.6(12) . . ?
N5 C8 H8C 109.3 . . ?
C7 C8 H8C 109.3 . . ?
N5 C8 H8D 109.3 . . ?
C7 C8 H8D 109.3 . . ?
H8C C8 H8D 108.0 . . ?
C32 C9 N7 111.1(13) . . ?
C32 C9 H9C 109.4 . . ?
N7 C9 H9C 109.4 . . ?
C32 C9 H9D 109.4 . . ?
N7 C9 H9D 109.4 . . ?
H9C C9 H9D 108.0 . . ?
C12 C10 N17 117.3(16) . . ?
C12 C10 H10C 108.0 . . ?
N17 C10 H10C 108.0 . . ?
C12 C10 H10D 108.0 . . ?
N17 C10 H10D 108.0 . . ?
H10C C10 H10D 107.2 . . ?
C10 C12 N19 119.1(18) . . ?
C10 C12 C19 118.1(19) . . ?
N19 C12 C19 115.8(18) . . ?
C10 C12 H12 98.9 . . ?
N19 C12 H12 98.9 . . ?
C19 C12 H12 98.9 . . ?
C27 C13 N8 122.1(10) . . ?
C27 C13 C40 115.7(9) . . ?
N8 C13 C40 116.0(9) . . ?
C27 C13 H13 98.3 . . ?
N8 C13 H13 98.3 . . ?
C40 C13 H13 98.3 . . ?
C18 C14 H14C 109.5 . . ?
C18 C14 H14D 109.5 . . ?
H14C C14 H14D 109.5 . . ?
C18 C14 H14E 109.5 . . ?
H14C C14 H14E 109.5 . . ?
H14D C14 H14E 109.5 . . ?
C32 C15 H15C 109.5 . . ?
C32 C15 H15D 109.5 . . ?
H15C C15 H15D 109.5 . . ?
C32 C15 H15E 109.5 . . ?
H15C C15 H15E 109.5 . . ?
H15D C15 H15E 109.5 . . ?
C25 C16 N25 111.9(16) . . ?
C25 C16 C29 115.1(17) . . ?
N25 C16 C29 117.6(16) . . ?
C25 C16 H16 103.3 . . ?
N25 C16 H16 103.3 . . ?
C29 C16 H16 103.3 . . ?
C18 C17 N16 114.4(18) . . ?
C18 C17 H17C 108.7 . . ?
N16 C17 H17C 108.7 . . ?
C18 C17 H17D 108.7 . . ?
N16 C17 H17D 108.7 . . ?
H17C C17 H17D 107.6 . . ?
C17 C18 N9 112.9(17) . . ?
C17 C18 C14 120.7(19) . . ?
N9 C18 C14 111.6(18) . . ?
C17 C18 H18 103.0 . . ?
N9 C18 H18 103.0 . . ?
C14 C18 H18 103.0 . . ?
C12 C19 H19C 109.5 . . ?
C12 C19 H19D 109.5 . . ?
H19C C19 H19D 109.5 . . ?
C12 C19 H19E 109.5 . . ?
H19C C19 H19E 109.5 . . ?
H19D C19 H19E 109.5 . . ?
N20 C20 C24 108.8(15) . . ?
N20 C20 H20C 109.9 . . ?
C24 C20 H20C 109.9 . . ?
N20 C20 H20D 109.9 . . ?
C24 C20 H20D 109.9 . . ?
H20C C20 H20D 108.3 . . ?
C23 C21 N1 105.6(13) . . ?
C23 C21 C22 113.8(14) . . ?
N1 C21 C22 116.3(13) . . ?
C23 C21 H21 106.9 . . ?
N1 C21 H21 106.9 . . ?
C22 C21 H21 106.9 . . ?
C21 C22 H22C 109.5 . . ?
C21 C22 H22D 109.5 . . ?
H22C C22 H22D 109.5 . . ?
C21 C22 H22E 109.5 . . ?
H22C C22 H22E 109.5 . . ?
H22D C22 H22E 109.5 . . ?
N26 C23 C21 110.1(14) . . ?
N26 C23 H23C 109.6 . . ?
C21 C23 H23C 109.6 . . ?
N26 C23 H23D 109.6 . . ?
C21 C23 H23D 109.6 . . ?
H23C C23 H23D 108.1 . . ?
N2 C24 C20 110.6(14) . . ?
N2 C24 C26 115.0(14) . . ?
C20 C24 C26 112.6(15) . . ?
N2 C24 H24 106.0 . . ?
C20 C24 H24 106.0 . . ?
C26 C24 H24 106.0 . . ?
C16 C25 N14 112.2(15) . . ?
C16 C25 H25C 109.2 . . ?
N14 C25 H25C 109.2 . . ?
C16 C25 H25D 109.2 . . ?
N14 C25 H25D 109.2 . . ?
H25C C25 H25D 107.9 . . ?
C24 C26 H26C 109.5 . . ?
C24 C26 H26D 109.5 . . ?
H26C C26 H26D 109.5 . . ?
C24 C26 H26E 109.5 . . ?
H26C C26 H26E 109.5 . . ?
H26D C26 H26E 109.5 . . ?
C13 C27 N18 113.6(10) . . ?
C13 C27 H27C 108.8 . . ?
N18 C27 H27C 108.8 . . ?
C13 C27 H27D 108.8 . . ?
N18 C27 H27D 108.8 . . ?
H27C C27 H27D 107.7 . . ?
C30 C28 N24 112(2) . . ?
C30 C28 H28C 109.2 . . ?
N24 C28 H28C 109.2 . . ?
C30 C28 H28D 109.2 . . ?
N24 C28 H28D 109.2 . . ?
H28C C28 H28D 107.9 . . ?
C16 C29 H29C 109.5 . . ?
C16 C29 H29D 109.5 . . ?
H29C C29 H29D 109.5 . . ?
C16 C29 H29E 109.5 . . ?
H29C C29 H29E 109.5 . . ?
H29D C29 H29E 109.5 . . ?
C28 C30 N29 115(2) . . ?
C28 C30 C31 106(2) . . ?
N29 C30 C31 114.8(18) . . ?
C28 C30 H30 106.7 . . ?
N29 C30 H30 106.7 . . ?
C31 C30 H30 106.7 . . ?
C30 C31 H31A 109.5 . . ?
C30 C31 H31B 109.5 . . ?
H31A C31 H31B 109.5 . . ?
C30 C31 H31C 109.5 . . ?
H31A C31 H31C 109.5 . . ?
H31B C31 H31C 109.5 . . ?
C9 C32 N6 106.5(13) . . ?
C9 C32 C15 110.7(15) . . ?
N6 C32 C15 114.6(14) . . ?
C9 C32 H32 108.3 . . ?
N6 C32 H32 108.3 . . ?
C15 C32 H32 108.3 . . ?
C39 C33 N28 112.7(13) . . ?
C39 C33 H33A 109.0 . . ?
N28 C33 H33A 109.0 . . ?
C39 C33 H33B 109.0 . . ?
N28 C33 H33B 109.0 . . ?
H33A C33 H33B 107.8 . . ?
C39 C34 H34A 109.5 . . ?
C39 C34 H34B 109.5 . . ?
H34A C34 H34B 109.5 . . ?
C39 C34 H34C 109.5 . . ?
H34A C34 H34C 109.5 . . ?
H34B C34 H34C 109.5 . . ?
C36 C35 N3 119.7(10) . . ?
C36 C35 C38 113.3(9) . . ?
N3 C35 C38 113.6(9) . . ?
C36 C35 H35 102.4 . . ?
N3 C35 H35 102.4 . . ?
C38 C35 H35 102.4 . . ?
C35 C36 N15 111.2(11) . . ?
C35 C36 H36A 109.4 . . ?
N15 C36 H36A 109.4 . . ?
C35 C36 H36B 109.4 . . ?
N15 C36 H36B 109.4 . . ?
H36A C36 H36B 108.0 . . ?
C7 C37 H37A 109.5 . . ?
C7 C37 H37B 109.5 . . ?
H37A C37 H37B 109.5 . . ?
C7 C37 H37C 109.5 . . ?
H37A C37 H37C 109.5 . . ?
H37B C37 H37C 109.5 . . ?
C35 C38 H38A 109.5 . . ?
C35 C38 H38B 109.5 . . ?
H38A C38 H38B 109.5 . . ?
C35 C38 H38C 109.5 . . ?
H38A C38 H38C 109.5 . . ?
H38B C38 H38C 109.5 . . ?
C33 C39 N27 117.6(11) . . ?
C33 C39 C34 113.3(10) . . ?
N27 C39 C34 112.9(10) . . ?
C33 C39 H39 103.7 . . ?
N27 C39 H39 103.7 . . ?
C34 C39 H39 103.7 . . ?
C13 C40 H40A 109.5 . . ?
C13 C40 H40B 109.5 . . ?
H40A C40 H40B 109.5 . . ?
C13 C40 H40C 109.5 . . ?
H40A C40 H40C 109.5 . . ?
H40B C40 H40C 109.5 . . ?
C43 C41 H41A 109.5 . . ?
C43 C41 H41B 109.5 . . ?
H41A C41 H41B 109.5 . . ?
C43 C41 H41C 109.5 . . ?
H41A C41 H41C 109.5 . . ?
H41B C41 H41C 109.5 . . ?
N13 C42 C43 103(2) . . ?
N13 C42 H42A 111.3 . . ?
C43 C42 H42A 111.3 . . ?
N13 C42 H42B 111.3 . . ?
C43 C42 H42B 111.3 . . ?
H42A C42 H42B 109.2 . . ?
N30 C43 C42 106(2) . . ?
N30 C43 C41 110(3) . . ?
C42 C43 C41 97(2) . . ?
N30 C43 H43 113.9 . . ?
C42 C43 H43 113.9 . . ?
C41 C43 H43 113.9 . . ?

loop_
_geom_bond_atom_site_label_1
_geom_bond_atom_site_label_2
_geom_bond_distance
_geom_bond_site_symmetry_2
_geom_bond_publ_flag
V1 O81 1.585(9) . ?
V1 O38 1.970(8) . ?
V1 O34 1.982(7) . ?
V1 O78 1.984(8) . ?
V1 O18 1.992(8) . ?
V1 V3 3.119(3) . ?
V2 O6 1.597(7) . ?
V2 O54 1.922(8) . ?
V2 O70 1.943(7) . ?
V2 O32 2.013(8) . ?
V2 O15 2.026(8) . ?
V2 V23 3.025(3) . ?
V2 V15 3.039(3) . ?
V3 O82 1.593(9) . ?
V3 O62 1.932(8) . ?
V3 O74 1.937(8) . ?
V3 O38 2.021(8) . ?
V3 O34 2.029(8) . ?
V3 V18 2.879(3) . ?
V4 O61 1.596(8) . ?
V4 O50 1.933(7) . ?
V4 O80 1.940(8) . ?
V4 O13 2.003(8) . ?
V4 O40 2.024(8) . ?
V4 V11 2.872(3) . ?
V5 O76 1.602(7) . ?
V5 O4 1.920(8) . ?
V5 O31 1.934(7) . ?
V5 O39 1.996(7) . ?
V5 O51 2.022(8) . ?
V5 V17 2.851(3) . ?
V5 V20 3.012(3) . ?
V5 V26 3.033(3) . ?
V6 O79 1.600(8) . ?
V6 O30 1.940(7) . ?
V6 O55 1.949(8) . ?
V6 O5 1.995(8) . ?
V6 O35 2.008(8) . ?
V6 V13 2.878(3) . ?
V6 V9 3.027(3) . ?
V6 V21 3.037(3) . ?
V7 O73 1.574(8) . ?
V7 O57 1.993(8) . ?
V7 O17 1.995(7) . ?
V7 O9 2.000(7) . ?
V7 O23 2.000(7) . ?
V7 V12 3.116(3) . ?
V8 O67 1.593(8) . ?
V8 O13 1.964(8) . ?
V8 O28 1.969(8) . ?
V8 O40 1.974(8) . ?
V8 O24 1.996(8) . ?
V8 V27 3.109(3) . ?
V9 O66 1.607(8) . ?
V9 O10 1.933(7) . ?
V9 O55 1.938(8) . ?
V9 O5 1.990(8) . ?
V9 O60 2.016(8) . ?
V9 V10 3.027(3) . ?
V10 O26 1.634(7) . ?
V10 O10 1.908(8) . ?
V10 O7 1.921(8) . ?
V10 O36 1.985(7) . ?
V10 O60 1.990(8) . ?
V10 V27 2.874(3) . ?
V10 V24 2.996(3) . ?
V11 O63 1.607(8) . ?
V11 O80 1.905(8) . ?
V11 O50 1.935(8) . ?
V11 O1 2.001(7) . ?
V11 O11 2.004(8) . ?
V11 V22 2.992(3) . ?
V11 V21 3.060(3) . ?
V12 O56 1.616(8) . ?
V12 O37 1.918(7) . ?
V12 O14 1.923(8) . ?
V12 O57 2.000(8) . ?
V12 O9 2.037(8) . ?
V12 V19 2.835(3) . ?
V13 O19 1.598(8) . ?
V13 O30 1.920(7) . ?
V13 O55 1.937(7) . ?
V13 O17 2.010(8) . ?
V13 O23 2.017(8) . ?
V14 O84 1.595(8) . ?
V14 O74 1.931(8) . ?
V14 O52 1.943(8) . ?
V14 O27 2.013(8) . ?
V14 O71 2.020(8) . ?
V14 V18 3.036(3) . ?
V14 V23 3.036(3) . ?
V15 O43 1.609(8) . ?
V15 O21 1.911(8) . ?
V15 O70 1.957(8) . ?
V15 O32 1.997(8) . ?
V15 O29 2.003(8) . ?
V15 V16 2.868(3) . ?
V15 V20 2.994(3) . ?
V16 O68 1.621(8) . ?
V16 O70 1.927(8) . ?
V16 O21 1.943(8) . ?
V16 O18 2.006(8) . ?
V16 O78 2.020(8) . ?
V17 O59 1.592(8) . ?
V17 O31 1.927(8) . ?
V17 O4 1.942(8) . ?
V17 O25 2.015(8) . ?
V17 O12 2.017(8) . ?
V17 V28 3.108(3) . ?
V18 O64 1.609(8) . ?
V18 O62 1.940(8) . ?
V18 O74 1.946(8) . ?
V18 O27 1.983(8) . ?
V18 O2 1.996(8) . ?
V18 V26 3.027(3) . ?
V19 O42 1.622(8) . ?
V19 O37 1.909(7) . ?
V19 O14 1.913(8) . ?
V19 O33 1.973(7) . ?
V19 O45 2.016(8) . ?
V19 V22 3.004(3) . ?
V19 V24 3.028(3) . ?
V20 O72 1.584(8) . ?
V20 O21 1.929(7) . ?
V20 O4 1.943(8) . ?
V20 O39 1.978(8) . ?
V20 O29 1.984(8) . ?
V21 O44 1.602(7) . ?
V21 O50 1.931(7) . ?
V21 O30 1.938(7) . ?
V21 O35 1.998(8) . ?
V21 O11 2.030(7) . ?
V22 O58 1.603(8) . ?
V22 O37 1.936(7) . ?
V22 O80 1.938(8) . ?
V22 O1 1.968(7) . ?
V22 O33 1.996(8) . ?
V23 O83 1.602(8) . ?
V23 O52 1.943(8) . ?
V23 O54 1.959(8) . ?
V23 O15 1.995(8) . ?
V23 O71 2.006(8) . ?
V23 V25 2.877(3) . ?
V24 O65 1.603(8) . ?
V24 O14 1.921(8) . ?
V24 O7 1.933(8) . ?
V24 O45 2.000(8) . ?
V24 O36 2.009(8) . ?
V25 O47 1.613(7) . ?
V25 O52 1.920(8) . ?
V25 O54 1.923(8) . ?
V25 O16 1.975(7) . ?
V25 O3 2.012(7) . ?
V25 V28 3.098(3) . ?
V26 O46 1.616(8) . ?
V26 O31 1.930(8) . ?
V26 O62 1.939(8) . ?
V26 O2 1.981(7) . ?
V26 O51 2.004(7) . ?
V27 O41 1.582(8) . ?
V27 O7 1.926(8) . ?
V27 O10 1.946(8) . ?
V27 O28 1.995(8) . ?
V27 O24 2.031(8) . ?
V28 O22 1.601(8) . ?
V28 O16 1.964(7) . ?
V28 O25 1.975(7) . ?
V28 O12 1.979(8) . ?
V28 O3 1.992(7) . ?
As1 O11 1.763(7) . ?
As1 O20 1.767(7) . ?
As1 O17 1.772(7) . ?
As2 O27 1.766(8) . ?
As2 O49 1.807(7) . ?
As2 O16 1.808(7) . ?
As3 O9 1.760(7) . ?
As3 O1 1.763(7) . ?
As3 O20 1.791(7) . ?
As4 O39 1.766(8) . ?
As4 O78 1.776(7) . ?
As4 O77 1.778(9) . ?
As5 O69 1.774(8) . ?
As5 O5 1.778(8) . ?
As5 O28 1.801(8) . ?
As6 O35 1.768(7) . ?
As6 O40 1.772(7) . ?
As6 O69 1.777(8) . ?
As7 O32 1.765(8) . ?
As7 O3 1.772(7) . ?
As7 O8 1.791(7) . ?
As8 O36 1.756(8) . ?
As8 O57 1.759(7) . ?
As8 O48 1.776(8) . ?
As9 O23 1.757(7) . ?
As9 O60 1.763(8) . ?
As9 O48 1.800(8) . ?
As10 O71 1.747(8) . ?
As10 O38 1.765(8) . ?
As10 O75 1.816(8) . ?
As11 O34 1.757(7) . ?
As11 O51 1.768(7) . ?
As11 O77 1.792(8) . ?
As12 O15 1.758(8) . ?
As12 O18 1.762(8) . ?
As12 O75 1.773(8) . ?
As13 O8 1.777(7) . ?
As13 O29 1.781(8) . ?
As13 O12 1.780(8) . ?
As14 O24 1.769(8) . ?
As14 O45 1.772(7) . ?
As14 O53 1.777(8) . ?
As15 O2 1.766(7) . ?
As15 O49 1.774(7) . ?
As15 O25 1.784(7) . ?
As16 O33 1.775(7) . ?
As16 O13 1.786(8) . ?
As16 O53 1.787(8) . ?
O26 Ni4 2.076(7) . ?
O47 Ni4 2.100(7) . ?
N11 O86 1.19(2) . ?
N11 O85' 1.22(7) . ?
N11 O87 1.23(2) . ?
N11 O85 1.25(2) . ?
N11 O87' 1.33(7) . ?
N11 O86' 1.37(8) . ?
O85' O87' 1.70(10) . ?
N12 O89 1.244(19) . ?
N12 O89' 1.21(2) . ?
N12 O90 1.181(17) . ?
N12 O88 1.231(14) . ?
N12 O90' 1.308(19) . ?
Ni1 N28 2.064(15) . ?
Ni1 N25 2.117(13) . ?
Ni1 N14 2.121(12) . ?
Ni1 N27 2.124(13) . ?
Ni1 N26 2.126(13) . ?
Ni1 N1 2.142(12) . ?
Ni2 N2 2.104(11) . ?
Ni2 N5 2.112(11) . ?
Ni2 N20 2.136(13) . ?
Ni2 N3 2.135(11) . ?
Ni2 N4 2.136(11) . ?
Ni2 N15 2.141(13) . ?
Ni3 N17 2.110(12) . ?
Ni3 N21 2.110(12) . ?
Ni3 N6 2.120(11) . ?
Ni3 N7 2.120(11) . ?
Ni3 N22 2.131(11) . ?
Ni3 N19 2.133(11) . ?
Ni4 N9 2.073(11) . ?
Ni4 N18 2.081(11) . ?
Ni4 N16 2.099(13) . ?
Ni4 N8 2.101(11) . ?
Ni5 N24 2.086(13) . ?
Ni5 N29 2.104(14) . ?
Ni5 N23 2.126(13) . ?
Ni5 N30 2.126(14) . ?
Ni5 N13 2.126(14) . ?
Ni5 N10 2.127(11) . ?
N1 C21 1.492(19) . ?
N1 H1A 0.9000 . ?
N1 H1B 0.9000 . ?
N2 C24 1.46(2) . ?
N2 H2A 0.9000 . ?
N2 H2B 0.9000 . ?
N3 C35 1.428(9) . ?
N3 H3A 0.9000 . ?
N3 H3B 0.9000 . ?
N4 C7 1.487(18) . ?
N4 H4A 0.9000 . ?
N4 H4B 0.9000 . ?
N5 C8 1.452(17) . ?
N5 H5A 0.9000 . ?
N5 H5B 0.9000 . ?
N6 C32 1.488(19) . ?
N6 H6A 0.9000 . ?
N6 H6B 0.9000 . ?
N7 C9 1.484(18) . ?
N7 H7A 0.9000 . ?
N7 H7B 0.9000 . ?
N8 C13 1.424(9) . ?
N8 H8A 0.9000 . ?
N8 H8B 0.9000 . ?
N9 C18 1.49(2) . ?
N9 H9A 0.9000 . ?
N9 H9B 0.9000 . ?
N10 C4 1.425(17) . ?
N10 H10A 0.9000 . ?
N10 H10B 0.9000 . ?
N13 C42 1.55(3) . ?
N13 H13A 0.9000 . ?
N13 H13B 0.9000 . ?
N14 C25 1.484(19) . ?
N14 H14A 0.9000 . ?
N14 H14B 0.9000 . ?
N15 C36 1.443(9) . ?
N15 H15A 0.9000 . ?
N15 H15B 0.9000 . ?
N16 C17 1.45(2) . ?
N16 H16A 0.9000 . ?
N16 H16B 0.9000 . ?
N17 C10 1.465(18) . ?
N17 H17A 0.9000 . ?
N17 H17B 0.9000 . ?
N18 C27 1.439(9) . ?
N18 H18A 0.9000 . ?
N18 H18B 0.9000 . ?
N19 C12 1.45(2) . ?
N19 H19A 0.9000 . ?
N19 H19B 0.9000 . ?
N20 C20 1.46(2) . ?
N20 H20A 0.9000 . ?
N20 H20B 0.9000 . ?
N21 C1 1.471(17) . ?
N21 H21A 0.9000 . ?
N21 H21B 0.9000 . ?
N22 C2 1.485(18) . ?
N22 H22A 0.9000 . ?
N22 H22B 0.9000 . ?
N23 C5 1.447(18) . ?
N23 H23A 0.9000 . ?
N23 H23B 0.9000 . ?
N24 C28 1.58(3) . ?
N24 H24A 0.9000 . ?
N24 H24B 0.9000 . ?
N25 C16 1.45(2) . ?
N25 H25A 0.9000 . ?
N25 H25B 0.9000 . ?
N26 C23 1.452(19) . ?
N26 H26A 0.9000 . ?
N26 H26B 0.9000 . ?
N27 C39 1.436(10) . ?
N27 H27A 0.9000 . ?
N27 H27B 0.9000 . ?
N28 C33 1.458(10) . ?
N28 H28A 0.9000 . ?
N28 H28B 0.9000 . ?
N29 C30 1.39(2) . ?
N29 H29A 0.9000 . ?
N29 H29B 0.9000 . ?
N30 C43 1.36(3) . ?
N30 H30A 0.9000 . ?
N30 H30B 0.9000 . ?
C1 C2 1.53(2) . ?
C1 H1C 0.9700 . ?
C1 H1D 0.9700 . ?
C2 C3 1.49(2) . ?
C2 H2 0.9800 . ?
C3 H3C 0.9600 . ?
C3 H3D 0.9600 . ?
C3 H3E 0.9600 . ?
C4 C5 1.446(19) . ?
C4 C6 1.51(2) . ?
C4 H4 0.9800 . ?
C5 H5C 0.9700 . ?
C5 H5D 0.9700 . ?
C6 H6C 0.9600 . ?
C6 H6D 0.9600 . ?
C6 H6E 0.9600 . ?
C7 C37 1.45(3) . ?
C7 C8 1.497(18) . ?
C7 H7 0.9800 . ?
C8 H8C 0.9700 . ?
C8 H8D 0.9700 . ?
C9 C32 1.46(2) . ?
C9 H9C 0.9700 . ?
C9 H9D 0.9700 . ?
C10 C12 1.35(2) . ?
C10 H10C 0.9700 . ?
C10 H10D 0.9700 . ?
C12 C19 1.51(2) . ?
C12 H12 0.9800 . ?
C13 C27 1.406(9) . ?
C13 C40 1.495(9) . ?
C13 H13 0.9800 . ?
C14 C18 1.51(3) . ?
C14 H14C 0.9600 . ?
C14 H14D 0.9600 . ?
C14 H14E 0.9600 . ?
C15 C32 1.55(2) . ?
C15 H15C 0.9600 . ?
C15 H15D 0.9600 . ?
C15 H15E 0.9600 . ?
C16 C25 1.43(2) . ?
C16 C29 1.51(3) . ?
C16 H16 0.9800 . ?
C17 C18 1.39(3) . ?
C17 H17C 0.9700 . ?
C17 H17D 0.9700 . ?
C18 H18 0.9800 . ?
C19 H19C 0.9600 . ?
C19 H19D 0.9600 . ?
C19 H19E 0.9600 . ?
C20 C24 1.50(2) . ?
C20 H20C 0.9700 . ?
C20 H20D 0.9700 . ?
C21 C23 1.46(2) . ?
C21 C22 1.52(2) . ?
C21 H21 0.9800 . ?
C22 H22C 0.9600 . ?
C22 H22D 0.9600 . ?
C22 H22E 0.9600 . ?
C23 H23C 0.9700 . ?
C23 H23D 0.9700 . ?
C24 C26 1.50(2) . ?
C24 H24 0.9800 . ?
C25 H25C 0.9700 . ?
C25 H25D 0.9700 . ?
C26 H26C 0.9600 . ?
C26 H26D 0.9600 . ?
C26 H26E 0.9600 . ?
C27 H27C 0.9700 . ?
C27 H27D 0.9700 . ?
C28 C30 1.38(3) . ?
C28 H28C 0.9700 . ?
C28 H28D 0.9700 . ?
C29 H29C 0.9600 . ?
C29 H29D 0.9600 . ?
C29 H29E 0.9600 . ?
C30 C31 1.63(3) . ?
C30 H30 0.9800 . ?
C31 H31A 0.9600 . ?
C31 H31B 0.9600 . ?
C31 H31C 0.9600 . ?
C32 H32 0.9800 . ?
C33 C39 1.431(10) . ?
C33 H33A 0.9700 . ?
C33 H33B 0.9700 . ?
C34 C39 1.516(10) . ?
C34 H34A 0.9600 . ?
C34 H34B 0.9600 . ?
C34 H34C 0.9600 . ?
C35 C36 1.427(9) . ?
C35 C38 1.512(9) . ?
C35 H35 0.9800 . ?
C36 H36A 0.9700 . ?
C36 H36B 0.9700 . ?
C37 H37A 0.9600 . ?
C37 H37B 0.9600 . ?
C37 H37C 0.9600 . ?
C38 H38A 0.9600 . ?
C38 H38B 0.9600 . ?
C38 H38C 0.9600 . ?
C39 H39 0.9800 . ?
C40 H40A 0.9600 . ?
C40 H40B 0.9600 . ?
C40 H40C 0.9600 . ?
C41 C43 1.66(4) . ?
C41 H41A 0.9600 . ?
C41 H41B 0.9600 . ?
C41 H41C 0.9600 . ?
C42 C43 1.65(4) . ?
C42 H42A 0.9700 . ?
C42 H42B 0.9700 . ?
C43 H43 0.9800 . ?
